data_4064723
loop_
_publ_author_name
'Miyazaki, Takamasa'
'Tanabe, Yoshiaki'
'Yuki, Masahiro'
'Miyake, Yoshihiro'
'Nishibayashi, Yoshiaki'

_publ_section_title
;
 Propargylic Substitution Reaction Catalyzed by Group IV (Ti, Zr, Hf)--Ru
 Heterobimetallic Complexes
;
_journal_issue 11
_journal_name_full Organometallics
_journal_page_first 3194
_journal_paper_doi 10.1021/om200292p
_journal_volume 30
_journal_year 2011
_chemical_formula_moiety 'C75 H65 B Cl2 F24 Hf P2 Ru '
_chemical_formula_sum 'C75 H65 B Cl2 F24 Hf P2 Ru'
_chemical_formula_weight 1845.52
_space_group_IT_number 62
_symmetry_cell_setting orthorhombic
_symmetry_Int_Tables_number 62
_symmetry_space_group_name_Hall '-P 2ac 2n'
_symmetry_space_group_name_H-M 'P n m a'
_cell_angle_alpha 90.0000
_cell_angle_beta 90.0000
_cell_angle_gamma 90.0000
_cell_formula_units_Z 4
_cell_length_a 26.4425(10)
_cell_length_b 17.3880(7)
_cell_length_c 16.1407(5)
_cell_measurement_reflns_used 40055
_cell_measurement_temperature 173.1
_cell_measurement_theta_max 27.5
_cell_measurement_theta_min 3.1
_cell_volume 7421.2(5)
_computing_cell_refinement PROCESS-AUTO
_computing_data_collection PROCESS-AUTO
_computing_data_reduction CrystalStructure
_computing_publication_material 'CrystalStructure 3.8'
_computing_structure_refinement CRYSTALS
_computing_structure_solution SIR97
_diffrn_ambient_temperature 173.1
_diffrn_detector_area_resol_mean 10.00
_diffrn_measured_fraction_theta_full 0.997
_diffrn_measured_fraction_theta_max 0.997
_diffrn_measurement_device_type 'Rigaku RAXIS-RAPID'
_diffrn_measurement_method \w
_diffrn_radiation_type 'Mo K\a'
_diffrn_radiation_wavelength 0.71075
_diffrn_reflns_av_R_equivalents 0.127
_diffrn_reflns_limit_h_max 34
_diffrn_reflns_limit_h_min -33
_diffrn_reflns_limit_k_max 22
_diffrn_reflns_limit_k_min -22
_diffrn_reflns_limit_l_max 20
_diffrn_reflns_limit_l_min -20
_diffrn_reflns_number 71580
_diffrn_reflns_theta_full 27.48
_diffrn_reflns_theta_max 27.48
_exptl_absorpt_coefficient_mu 1.817
_exptl_absorpt_correction_T_max 0.529
_exptl_absorpt_correction_T_min 0.282
_exptl_absorpt_correction_type multi-scan
_exptl_absorpt_process_details
;
    Higashi, T. (1995). Program for Absorption Correction.
    Rigaku Corporation, Tokyo, Japan.
;
_exptl_crystal_colour red
_exptl_crystal_density_diffrn 1.652
_exptl_crystal_density_method 'not measured'
_exptl_crystal_description needle
_exptl_crystal_F_000 3664.00
_exptl_crystal_size_max 0.40
_exptl_crystal_size_mid 0.40
_exptl_crystal_size_min 0.35
_refine_diff_density_max 2.80
_refine_diff_density_min -1.80
_refine_ls_extinction_method none
_refine_ls_goodness_of_fit_ref 1.027
_refine_ls_hydrogen_treatment refall
_refine_ls_number_parameters 538
_refine_ls_number_reflns 8772
_refine_ls_R_factor_gt 0.0592
_refine_ls_shift/su_max 0.0000
_refine_ls_structure_factor_coef Fsqd
_refine_ls_weighting_details 'w = 1/[0.7000\s(Fo^2^)]/(4Fo^2^)'
_refine_ls_weighting_scheme calc
_refine_ls_wR_factor_ref 0.1516
_reflns_number_gt 4277
_reflns_number_total 8772
_reflns_threshold_expression F^2^>2.0\s(F^2^)
_cod_data_source_file om200292p_si_002.cif
_cod_data_source_block '_7b'
_cod_original_formula_sum 'C75 H65 B Cl2 F24 Hf P2 Ru '
_cod_database_code 4064723

loop_
_symmetry_equiv_pos_site_id
_symmetry_equiv_pos_as_xyz
1 +X,+Y,+Z
2 1/2-X,1/2+Y,1/2+Z
3 +X,1/2-Y,+Z
4 1/2-X,-Y,1/2+Z
5 -X,-Y,-Z
6 1/2+X,1/2-Y,1/2-Z
7 -X,1/2+Y,-Z
8 1/2+X,+Y,1/2-Z

loop_
_atom_site_label
_atom_site_type_symbol
_atom_site_fract_x
_atom_site_fract_y
_atom_site_fract_z
_atom_site_U_iso_or_equiv
_atom_site_adp_type
_atom_site_occupancy
_atom_site_symmetry_multiplicity
_atom_site_calc_flag
_atom_site_refinement_flags
Hf(1) Hf 0.18168(2) 0.2500 0.18554(3) 0.03671(13) Uani 1.00 2 d S
Ru(1) Ru 0.36470(3) 0.2500 0.12372(5) 0.0308(2) Uani 1.00 2 d S
Cl(1) Cl 0.16353(10) 0.2500 0.03889(15) 0.0474(8) Uani 1.00 2 d S
Cl(2) Cl 0.09521(9) 0.2500 0.23138(17) 0.0541(9) Uani 1.00 2 d S
P(1) P 0.30569(6) 0.15231(13) 0.11229(11) 0.0356(5) Uani 1.00 1 d .
F(1) F -0.0702(3) 0.1164(5) 0.7476(4) 0.150(2) Uiso 1.00 1 d .
F(2) F -0.0349(2) 0.0371(4) 0.6814(4) 0.121(2) Uiso 1.00 1 d .
F(3) F -0.0597(3) 0.0039(5) 0.7932(4) 0.154(3) Uiso 1.00 1 d .
F(4) F 0.0813(2) -0.0316(3) 0.9788(3) 0.127(2) Uani 1.00 1 d .
F(5) F 0.0894(2) 0.0734(4) 1.0355(3) 0.111(2) Uani 1.00 1 d .
F(6) F 0.1480(2) 0.0315(4) 0.9625(3) 0.105(2) Uani 1.00 1 d .
F(7) F 0.31885(18) 0.1054(3) 0.7899(3) 0.087(2) Uani 1.00 1 d .
F(8) F 0.25421(19) 0.0461(3) 0.7592(3) 0.092(2) Uani 1.00 1 d .
F(9) F 0.2983(2) 0.0937(4) 0.6643(3) 0.145(3) Uani 1.00 1 d .
F(10) F 0.08817(17) 0.1133(2) 0.3833(2) 0.0568(14) Uani 1.00 1 d .
F(11) F 0.04727(17) 0.0664(2) 0.4862(2) 0.0616(15) Uani 1.00 1 d .
F(12) F 0.12761(17) 0.0620(2) 0.4847(2) 0.0649(16) Uani 1.00 1 d .
C(1) C 0.2476(2) 0.1496(4) 0.1731(3) 0.036(2) Uani 1.00 1 d .
C(2) C 0.2439(2) 0.1655(4) 0.2587(3) 0.042(2) Uani 1.00 1 d .
C(3) C 0.1958(2) 0.1432(5) 0.2853(4) 0.053(2) Uani 1.00 1 d .
C(4) C 0.1696(2) 0.1105(4) 0.2178(4) 0.047(2) Uani 1.00 1 d .
C(5) C 0.2005(2) 0.1141(4) 0.1474(4) 0.039(2) Uani 1.00 1 d .
C(6) C 0.2834(2) 0.1354(4) 0.0058(3) 0.045(2) Uani 1.00 1 d .
C(7) C 0.2697(2) 0.0542(5) -0.0201(4) 0.056(2) Uani 1.00 1 d .
C(8) C 0.3304(2) 0.0592(4) 0.1444(4) 0.050(2) Uani 1.00 1 d .
C(9) C 0.3492(3) 0.0544(5) 0.2342(4) 0.059(2) Uani 1.00 1 d .
C(10) C 0.4087(3) 0.2500 0.0006(5) 0.045(3) Uani 1.00 2 d S
C(11) C 0.4233(2) 0.1852(4) 0.0459(4) 0.042(2) Uani 1.00 1 d .
C(12) C 0.4464(2) 0.2107(4) 0.1233(3) 0.037(2) Uani 1.00 1 d .
C(13) C 0.3932(4) 0.250000(10) -0.0891(6) 0.071(4) Uani 1.00 2 d S
C(14) C 0.4250(3) 0.1049(4) 0.0123(4) 0.061(2) Uani 1.00 1 d .
C(15) C 0.4713(2) 0.1595(5) 0.1862(4) 0.057(2) Uani 1.00 1 d .
C(16) C 0.3612(3) 0.2500 0.2418(5) 0.032(2) Uani 1.00 2 d S
C(17) C 0.3656(3) 0.2500 0.3170(6) 0.038(3) Uani 1.00 2 d S
C(18) C 0.3661(3) 0.2500 0.4017(5) 0.038(3) Uani 1.00 2 d S
C(19) C 0.3161(3) 0.2500 0.4444(5) 0.041(3) Uani 1.00 2 d S
C(20) C 0.2929(2) 0.1817(5) 0.4646(4) 0.051(2) Uani 1.00 1 d .
C(21) C 0.2463(2) 0.1829(5) 0.5033(4) 0.057(2) Uani 1.00 1 d .
C(22) C 0.2231(4) 0.250000(10) 0.5236(6) 0.060(4) Uani 1.00 2 d S
C(23) C 0.4119(3) 0.2500 0.4503(6) 0.041(3) Uani 1.00 2 d S
C(24) C 0.4603(4) 0.250000(10) 0.4134(7) 0.063(4) Uani 1.00 2 d S
C(25) C 0.5034(4) 0.250000(10) 0.4583(7) 0.083(5) Uani 1.00 2 d S
C(26) C 0.5007(5) 0.250000(10) 0.5441(8) 0.075(5) Uani 1.00 2 d S
C(27) C 0.4552(5) 0.250000(10) 0.5820(7) 0.075(5) Uani 1.00 2 d S
C(28) C 0.4103(4) 0.250000(10) 0.5375(6) 0.055(3) Uani 1.00 2 d S
C(29) C 0.0818(2) 0.1737(4) 0.7853(3) 0.0326(19) Uani 1.00 1 d .
C(30) C 0.1016(2) 0.1372(4) 0.8541(3) 0.035(2) Uani 1.00 1 d .
C(31) C 0.0764(2) 0.0753(4) 0.8916(4) 0.040(2) Uani 1.00 1 d .
C(32) C 0.0313(2) 0.0491(5) 0.8620(4) 0.048(2) Uani 1.00 1 d .
C(33) C 0.0102(2) 0.0874(5) 0.7939(4) 0.044(2) Uani 1.00 1 d .
C(34) C 0.0365(2) 0.1475(4) 0.7570(4) 0.038(2) Uani 1.00 1 d .
C(35) C 0.0992(3) 0.0357(6) 0.9654(5) 0.062(3) Uani 1.00 1 d .
C(36) C -0.0397(4) 0.0591(7) 0.7606(7) 0.089(3) Uiso 1.00 1 d .
C(37) C 0.1712(3) 0.2500 0.7492(5) 0.033(2) Uani 1.00 2 d S
C(38) C 0.1990(2) 0.1822(4) 0.7463(3) 0.036(2) Uani 1.00 1 d .
C(39) C 0.2520(2) 0.1824(4) 0.7421(3) 0.040(2) Uani 1.00 1 d .
C(40) C 0.2781(3) 0.250000(10) 0.7398(5) 0.041(3) Uani 1.00 2 d S
C(41) C 0.2810(3) 0.1079(6) 0.7361(5) 0.057(2) Uani 1.00 1 d .
C(42) C 0.0982(3) 0.2500 0.6405(5) 0.032(2) Uani 1.00 2 d S
C(43) C 0.0957(2) 0.1823(4) 0.5951(3) 0.033(2) Uani 1.00 1 d .
C(44) C 0.0905(2) 0.1828(4) 0.5098(3) 0.0315(19) Uani 1.00 1 d .
C(45) C 0.0866(3) 0.250000(10) 0.4658(5) 0.033(2) Uani 1.00 2 d S
C(46) C 0.0882(2) 0.1071(4) 0.4659(4) 0.041(2) Uani 1.00 1 d .
B(1) B 0.1087(4) 0.2500 0.7428(6) 0.036(3) Uani 1.00 2 d S
H(1) H 0.2707 0.1826 0.2933 0.050 Uiso 1.00 1 c R
H(2) H 0.1846 0.1426 0.3413 0.064 Uiso 1.00 1 c R
H(3) H 0.1379 0.0848 0.2210 0.057 Uiso 1.00 1 c R
H(4) H 0.1940 0.0905 0.0954 0.047 Uiso 1.00 1 c R
H(5) H 0.2540 0.1661 -0.0018 0.054 Uiso 1.00 1 c R
H(6) H 0.3093 0.1525 -0.0304 0.054 Uiso 1.00 1 c R
H(7) H 0.2988 0.0294 -0.0422 0.068 Uiso 1.00 1 c R
H(8) H 0.2439 0.0559 -0.0610 0.068 Uiso 1.00 1 c R
H(9) H 0.2579 0.0263 0.0267 0.068 Uiso 1.00 1 c R
H(10) H 0.3043 0.0222 0.1377 0.060 Uiso 1.00 1 c R
H(11) H 0.3579 0.0466 0.1090 0.060 Uiso 1.00 1 c R
H(12) H 0.3840 0.0676 0.2362 0.071 Uiso 1.00 1 c R
H(13) H 0.3447 0.0035 0.2543 0.071 Uiso 1.00 1 c R
H(14) H 0.3305 0.0892 0.2676 0.071 Uiso 1.00 1 c R
H(15) H 0.3899 0.1985 -0.1079 0.085 Uiso 0.50 1 c R
H(16) H 0.4182 0.2757 -0.1210 0.085 Uiso 0.50 1 c R
H(17) H 0.3617 0.2758 -0.0948 0.085 Uiso 0.50 1 c R
H(18) H 0.4402 0.0718 0.0520 0.073 Uiso 1.00 1 c R
H(19) H 0.4443 0.1042 -0.0373 0.073 Uiso 1.00 1 c R
H(20) H 0.3916 0.0878 0.0009 0.073 Uiso 1.00 1 c R
H(21) H 0.4858 0.1901 0.2288 0.068 Uiso 1.00 1 c R
H(22) H 0.4971 0.1301 0.1601 0.068 Uiso 1.00 1 c R
H(23) H 0.4468 0.1259 0.2095 0.068 Uiso 1.00 1 c R
H(24) H 0.3087 0.1340 0.4520 0.061 Uiso 1.00 1 c R
H(25) H 0.2301 0.1356 0.5161 0.068 Uiso 1.00 1 c R
H(26) H 0.1914 0.2500 0.5514 0.072 Uiso 1.00 2 c R
H(27) H 0.4627 0.2500 0.3546 0.076 Uiso 1.00 2 c R
H(28) H 0.5354 0.2500 0.4314 0.100 Uiso 1.00 2 c R
H(29) H 0.5308 0.2500 0.5762 0.090 Uiso 1.00 2 c R
H(30) H 0.4539 0.2500 0.6408 0.090 Uiso 1.00 2 c R
H(31) H 0.3787 0.2500 0.5657 0.066 Uiso 1.00 2 c R
H(32) H 0.1329 0.1544 0.8764 0.042 Uiso 1.00 1 c R
H(33) H 0.0148 0.0064 0.8867 0.057 Uiso 1.00 1 c R
H(34) H 0.0221 0.1715 0.7097 0.046 Uiso 1.00 1 c R
H(35) H 0.1816 0.1344 0.7470 0.044 Uiso 1.00 1 c R
H(36) H 0.3139 0.2500 0.7366 0.050 Uiso 1.00 2 c R
H(37) H 0.0976 0.1344 0.6233 0.039 Uiso 1.00 1 c R
H(38) H 0.0815 0.2500 0.4075 0.039 Uiso 1.00 2 c R

loop_
_atom_site_aniso_label
_atom_site_aniso_U_11
_atom_site_aniso_U_22
_atom_site_aniso_U_33
_atom_site_aniso_U_12
_atom_site_aniso_U_13
_atom_site_aniso_U_23
Hf(1) 0.0248(2) 0.0532(3) 0.0321(2) 0.0000 -0.00153(19) 0.0000
Ru(1) 0.0247(4) 0.0406(5) 0.0272(4) 0.0000 0.0011(3) 0.0000
Cl(1) 0.0516(16) 0.056(2) 0.0348(13) 0.0000 -0.0081(12) 0.0000
Cl(2) 0.0266(13) 0.082(2) 0.0536(17) 0.0000 0.0036(12) 0.0000
P(1) 0.0257(9) 0.0451(13) 0.0362(9) -0.0022(9) -0.0002(7) 0.0023(9)
F(4) 0.150(5) 0.092(5) 0.138(5) -0.057(4) -0.097(4) 0.072(4)
F(5) 0.139(5) 0.147(6) 0.048(3) 0.020(5) -0.012(3) 0.027(3)
F(6) 0.062(3) 0.155(6) 0.097(4) 0.006(3) -0.022(3) 0.064(4)
F(7) 0.051(3) 0.075(4) 0.134(4) 0.018(3) -0.037(3) -0.006(3)
F(8) 0.052(3) 0.062(4) 0.162(5) 0.013(3) -0.014(3) -0.008(4)
F(9) 0.214(7) 0.148(7) 0.073(3) 0.135(6) 0.053(4) 0.015(4)
F(10) 0.078(3) 0.053(3) 0.040(2) -0.007(2) 0.002(2) -0.012(2)
F(11) 0.055(2) 0.055(3) 0.074(3) -0.018(2) 0.014(2) -0.009(2)
F(12) 0.059(2) 0.050(3) 0.086(3) 0.018(2) -0.012(2) -0.016(2)
C(1) 0.021(3) 0.048(5) 0.038(3) -0.001(3) 0.001(2) 0.006(3)
C(2) 0.028(3) 0.066(6) 0.033(3) -0.004(3) -0.002(3) 0.011(3)
C(3) 0.047(4) 0.072(6) 0.040(4) 0.014(4) 0.010(3) 0.015(4)
C(4) 0.034(4) 0.046(5) 0.061(4) -0.009(3) 0.004(3) 0.017(4)
C(5) 0.036(3) 0.029(4) 0.053(4) 0.005(3) 0.000(3) -0.001(3)
C(6) 0.042(4) 0.060(6) 0.033(3) -0.003(4) 0.003(3) -0.003(3)
C(7) 0.043(4) 0.073(7) 0.053(4) -0.001(4) 0.003(3) -0.015(4)
C(8) 0.033(4) 0.047(5) 0.069(5) -0.000(3) 0.004(3) 0.010(4)
C(9) 0.052(5) 0.055(6) 0.071(5) -0.005(4) -0.019(4) 0.024(4)
C(10) 0.027(5) 0.079(10) 0.029(5) 0.0000 0.010(4) 0.0000
C(11) 0.028(3) 0.054(5) 0.044(4) 0.011(3) 0.011(3) -0.007(3)
C(12) 0.023(3) 0.047(5) 0.041(3) 0.004(3) 0.006(2) -0.001(3)
C(13) 0.045(7) 0.133(14) 0.036(6) 0.0000 0.014(5) 0.0000
C(14) 0.053(5) 0.058(6) 0.072(5) -0.002(4) 0.011(4) -0.030(5)
C(15) 0.032(4) 0.077(7) 0.061(4) 0.004(4) 0.005(3) 0.018(5)
C(16) 0.011(4) 0.051(7) 0.035(5) 0.0000 0.006(3) 0.0000
C(17) 0.023(4) 0.057(8) 0.035(5) 0.0000 -0.003(4) 0.0000
C(18) 0.027(5) 0.052(7) 0.035(5) 0.0000 -0.003(4) 0.0000
C(19) 0.030(5) 0.065(8) 0.027(5) 0.0000 -0.000(4) 0.0000
C(20) 0.040(4) 0.064(6) 0.049(4) 0.008(4) 0.003(3) 0.011(4)
C(21) 0.049(4) 0.064(7) 0.057(5) -0.007(4) 0.012(4) 0.015(4)
C(22) 0.034(6) 0.112(13) 0.034(6) 0.0000 0.007(5) 0.0000
C(23) 0.034(5) 0.048(7) 0.041(6) 0.0000 -0.008(4) 0.0000
C(24) 0.036(6) 0.099(12) 0.054(7) 0.0000 -0.012(5) 0.0000
C(25) 0.029(6) 0.166(16) 0.054(7) 0.0000 -0.021(5) 0.0000
C(26) 0.055(8) 0.104(13) 0.065(8) 0.0000 -0.030(7) 0.0000
C(27) 0.065(9) 0.110(13) 0.050(7) 0.0000 -0.025(6) 0.0000
C(28) 0.055(7) 0.070(9) 0.040(6) 0.0000 -0.011(5) 0.0000
C(29) 0.023(3) 0.050(5) 0.025(3) 0.002(3) -0.001(2) -0.001(3)
C(30) 0.033(3) 0.036(4) 0.037(3) -0.005(3) 0.003(3) -0.001(3)
C(31) 0.030(3) 0.055(5) 0.036(3) -0.001(3) -0.005(3) 0.000(3)
C(32) 0.044(4) 0.055(6) 0.044(4) -0.011(4) 0.004(3) 0.008(4)
C(33) 0.035(4) 0.062(6) 0.035(3) -0.011(4) -0.008(3) 0.006(3)
C(34) 0.026(3) 0.051(5) 0.037(3) -0.004(3) -0.001(3) 0.011(3)
C(35) 0.053(5) 0.069(7) 0.063(6) -0.020(5) -0.010(4) 0.025(5)
C(37) 0.028(5) 0.045(7) 0.027(4) 0.0000 0.002(4) 0.0000
C(38) 0.032(3) 0.049(5) 0.029(3) -0.003(3) -0.004(2) -0.004(3)
C(39) 0.029(3) 0.057(5) 0.033(3) 0.009(3) -0.004(3) -0.005(3)
C(40) 0.028(5) 0.050(8) 0.045(6) 0.0000 -0.003(4) 0.0000
C(41) 0.034(4) 0.069(7) 0.068(5) 0.006(4) 0.007(4) -0.003(5)
C(42) 0.022(4) 0.042(7) 0.032(5) 0.0000 0.003(4) 0.0000
C(43) 0.030(3) 0.034(4) 0.035(3) -0.002(3) 0.003(2) 0.002(3)
C(44) 0.024(3) 0.032(4) 0.038(3) -0.000(3) -0.001(2) -0.003(3)
C(45) 0.032(5) 0.034(6) 0.031(5) 0.0000 0.002(4) 0.0000
C(46) 0.037(4) 0.047(5) 0.040(4) 0.002(4) -0.009(3) 0.005(3)
B(1) 0.030(6) 0.042(8) 0.035(6) 0.0000 0.009(5) 0.0000

loop_
_atom_type_symbol
_atom_type_description
_atom_type_scat_dispersion_real
_atom_type_scat_dispersion_imag
_atom_type_scat_source
C C 0.003 0.002
;
International Tables for Crystallography
(1992, Vol. C, Tables 4.2.6.8 and 6.1.1.4)
;
H H 0.000 0.000
;
International Tables for Crystallography
(1992, Vol. C, Table 6.1.1.4)
;
B B 0.001 0.001
;
International Tables for Crystallography
(1992, Vol. C, Tables 4.2.6.8 and 6.1.1.4)
;
F F 0.017 0.010
;
International Tables for Crystallography
(1992, Vol. C, Tables 4.2.6.8 and 6.1.1.4)
;
P P 0.102 0.094
;
International Tables for Crystallography
(1992, Vol. C, Tables 4.2.6.8 and 6.1.1.4)
;
Cl Cl 0.148 0.159
;
International Tables for Crystallography
(1992, Vol. C, Tables 4.2.6.8 and 6.1.1.4)
;
Ru Ru -1.259 0.836
;
International Tables for Crystallography
(1992, Vol. C, Tables 4.2.6.8 and 6.1.1.4)
;
Hf Hf -0.583 6.185
;
International Tables for Crystallography
(1992, Vol. C, Tables 4.2.6.8 and 6.1.1.4)
;

loop_
_geom_angle_atom_site_label_1
_geom_angle_atom_site_label_2
_geom_angle_atom_site_label_3
_geom_angle
_geom_angle_publ_flag
_geom_angle_site_symmetry_1
_geom_angle_site_symmetry_3
Cl(1) Hf(1) Cl(2) 96.47(9) yes . .
Cl(1) Hf(1) C(1) 93.47(15) yes . .
Cl(1) Hf(1) C(1) 93.47(15) yes . 3_555
Cl(1) Hf(1) C(2) 126.38(16) yes . .
Cl(1) Hf(1) C(2) 126.38(15) yes . 3_555
Cl(1) Hf(1) C(3) 131.66(19) yes . .
Cl(1) Hf(1) C(3) 131.66(19) yes . 3_555
Cl(1) Hf(1) C(4) 100.28(17) yes . .
Cl(1) Hf(1) C(4) 100.28(17) yes . 3_555
Cl(1) Hf(1) C(5) 78.31(16) yes . .
Cl(1) Hf(1) C(5) 78.31(16) yes . 3_555
Cl(2) Hf(1) C(1) 134.02(16) yes . .
Cl(2) Hf(1) C(1) 134.02(16) yes . 3_555
Cl(2) Hf(1) C(2) 118.72(16) yes . .
Cl(2) Hf(1) C(2) 118.72(16) yes . 3_555
Cl(2) Hf(1) C(3) 86.73(18) yes . .
Cl(2) Hf(1) C(3) 86.73(18) yes . 3_555
Cl(2) Hf(1) C(4) 79.30(16) yes . .
Cl(2) Hf(1) C(4) 79.30(16) yes . 3_555
Cl(2) Hf(1) C(5) 105.44(15) yes . .
Cl(2) Hf(1) C(5) 105.44(15) yes . 3_555
C(1) Hf(1) C(1) 89.7(2) yes . 3_555
C(1) Hf(1) C(2) 33.0(2) yes . .
C(1) Hf(1) C(2) 89.4(2) yes . 3_555
C(1) Hf(1) C(3) 54.6(2) yes . .
C(1) Hf(1) C(3) 118.3(2) yes . 3_555
C(1) Hf(1) C(4) 54.7(2) yes . .
C(1) Hf(1) C(4) 142.3(2) yes . 3_555
C(1) Hf(1) C(5) 33.9(2) yes . .
C(1) Hf(1) C(5) 120.5(2) yes . 3_555
C(1) Hf(1) C(2) 89.4(2) yes 3_555 .
C(1) Hf(1) C(2) 33.0(2) yes 3_555 3_555
C(1) Hf(1) C(3) 118.3(2) yes 3_555 .
C(1) Hf(1) C(3) 54.6(2) yes 3_555 3_555
C(1) Hf(1) C(4) 142.3(2) yes 3_555 .
C(1) Hf(1) C(4) 54.7(2) yes 3_555 3_555
C(1) Hf(1) C(5) 120.5(2) yes 3_555 .
C(1) Hf(1) C(5) 33.9(2) yes 3_555 3_555
C(2) Hf(1) C(2) 71.9(2) yes . 3_555
C(2) Hf(1) C(3) 32.6(2) yes . .
C(2) Hf(1) C(3) 92.0(2) yes . 3_555
C(2) Hf(1) C(4) 54.3(2) yes . .
C(2) Hf(1) C(4) 123.7(2) yes . 3_555
C(2) Hf(1) C(5) 55.2(2) yes . .
C(2) Hf(1) C(5) 122.8(2) yes . 3_555
C(2) Hf(1) C(3) 92.0(2) yes 3_555 .
C(2) Hf(1) C(3) 32.6(2) yes 3_555 3_555
C(2) Hf(1) C(4) 123.7(2) yes 3_555 .
C(2) Hf(1) C(4) 54.3(2) yes 3_555 3_555
C(2) Hf(1) C(5) 122.8(2) yes 3_555 .
C(2) Hf(1) C(5) 55.2(2) yes 3_555 3_555
C(3) Hf(1) C(3) 96.6(2) yes . 3_555
C(3) Hf(1) C(4) 32.9(2) yes . .
C(3) Hf(1) C(4) 127.5(2) yes . 3_555
C(3) Hf(1) C(5) 54.7(2) yes . .
C(3) Hf(1) C(5) 147.0(2) yes . 3_555
C(3) Hf(1) C(4) 127.5(2) yes 3_555 .
C(3) Hf(1) C(4) 32.9(2) yes 3_555 3_555
C(3) Hf(1) C(5) 147.0(2) yes 3_555 .
C(3) Hf(1) C(5) 54.7(2) yes 3_555 3_555
C(4) Hf(1) C(4) 151.7(2) yes . 3_555
C(4) Hf(1) C(5) 32.6(2) yes . .
C(4) Hf(1) C(5) 175.1(2) yes . 3_555
C(4) Hf(1) C(5) 175.1(2) yes 3_555 .
C(4) Hf(1) C(5) 32.6(2) yes 3_555 3_555
C(5) Hf(1) C(5) 142.9(2) yes . 3_555
P(1) Ru(1) P(1) 94.46(7) yes . 3_555
P(1) Ru(1) C(10) 105.77(16) yes . .
P(1) Ru(1) C(11) 92.92(19) yes . .
P(1) Ru(1) C(11) 140.67(19) yes . 3_555
P(1) Ru(1) C(12) 114.94(18) yes . .
P(1) Ru(1) C(12) 149.76(18) yes . 3_555
P(1) Ru(1) C(16) 92.67(17) yes . .
P(1) Ru(1) C(10) 105.77(16) yes 3_555 .
P(1) Ru(1) C(11) 140.67(19) yes 3_555 .
P(1) Ru(1) C(11) 92.92(19) yes 3_555 3_555
P(1) Ru(1) C(12) 149.76(18) yes 3_555 .
P(1) Ru(1) C(12) 114.94(18) yes 3_555 3_555
P(1) Ru(1) C(16) 92.67(17) yes 3_555 .
C(10) Ru(1) C(11) 35.4(2) yes . .
C(10) Ru(1) C(11) 35.4(2) yes . 3_555
C(10) Ru(1) C(12) 61.0(2) yes . .
C(10) Ru(1) C(12) 61.0(2) yes . 3_555
C(10) Ru(1) C(16) 152.5(3) yes . .
C(11) Ru(1) C(11) 59.0(2) yes . 3_555
C(11) Ru(1) C(12) 37.4(2) yes . .
C(11) Ru(1) C(12) 60.1(2) yes . 3_555
C(11) Ru(1) C(16) 125.5(2) yes . .
C(11) Ru(1) C(12) 60.1(2) yes 3_555 .
C(11) Ru(1) C(12) 37.4(2) yes 3_555 3_555
C(11) Ru(1) C(16) 125.5(2) yes 3_555 .
C(12) Ru(1) C(12) 35.1(2) yes . 3_555
C(12) Ru(1) C(16) 92.8(2) yes . .
C(12) Ru(1) C(16) 92.8(2) yes 3_555 .
Ru(1) P(1) C(1) 123.0(2) yes . .
Ru(1) P(1) C(6) 114.1(2) yes . .
Ru(1) P(1) C(8) 112.8(2) yes . .
C(1) P(1) C(6) 103.2(3) yes . .
C(1) P(1) C(8) 97.2(3) yes . .
C(6) P(1) C(8) 103.8(3) yes . .
Hf(1) C(1) P(1) 128.2(3) yes . .
Hf(1) C(1) C(2) 74.6(4) yes . .
Hf(1) C(1) C(5) 73.7(3) yes . .
P(1) C(1) C(2) 125.4(4) yes . .
P(1) C(1) C(5) 125.5(5) yes . .
C(2) C(1) C(5) 107.7(5) yes . .
Hf(1) C(2) C(1) 72.5(3) yes . .
Hf(1) C(2) C(3) 73.1(4) yes . .
C(1) C(2) C(3) 108.0(6) yes . .
Hf(1) C(3) C(2) 74.4(4) yes . .
Hf(1) C(3) C(4) 74.2(4) yes . .
C(2) C(3) C(4) 108.7(6) yes . .
Hf(1) C(4) C(3) 73.0(4) yes . .
Hf(1) C(4) C(5) 73.4(4) yes . .
C(3) C(4) C(5) 108.8(6) yes . .
Hf(1) C(5) C(1) 72.4(4) yes . .
Hf(1) C(5) C(4) 74.1(4) yes . .
C(1) C(5) C(4) 106.7(6) yes . .
P(1) C(6) C(7) 118.9(5) yes . .
P(1) C(8) C(9) 115.6(5) yes . .
Ru(1) C(10) C(11) 71.8(4) yes . .
Ru(1) C(10) C(11) 71.8(4) yes . 3_555
Ru(1) C(10) C(13) 133.9(7) yes . .
C(11) C(10) C(11) 107.5(7) yes . 3_555
C(11) C(10) C(13) 125.4(4) yes . .
C(11) C(10) C(13) 125.4(4) yes 3_555 .
Ru(1) C(11) C(10) 72.8(4) yes . .
Ru(1) C(11) C(12) 70.4(3) yes . .
Ru(1) C(11) C(14) 132.7(5) yes . .
C(10) C(11) C(12) 108.5(6) yes . .
C(10) C(11) C(14) 124.8(6) yes . .
C(12) C(11) C(14) 125.5(6) yes . .
Ru(1) C(12) C(11) 72.2(3) yes . .
Ru(1) C(12) C(12) 72.5(3) yes . 3_555
Ru(1) C(12) C(15) 126.5(4) yes . .
C(11) C(12) C(12) 107.7(6) yes . 3_555
C(11) C(12) C(15) 125.5(6) yes . .
C(12) C(12) C(15) 126.4(6) yes 3_555 .
Ru(1) C(16) C(17) 171.7(7) yes . .
C(16) C(17) C(18) 175.0(9) yes . .
C(17) C(18) C(19) 117.0(8) yes . .
C(17) C(18) C(23) 123.5(8) yes . .
C(19) C(18) C(23) 119.5(8) yes . .
C(18) C(19) C(20) 120.4(4) yes . .
C(18) C(19) C(20) 120.4(4) yes . 3_555
C(20) C(19) C(20) 119.2(8) yes . 3_555
C(19) C(20) C(21) 119.5(8) yes . .
C(20) C(21) C(22) 121.7(8) yes . .
C(21) C(22) C(21) 118.3(9) yes . 3_555
C(18) C(23) C(24) 122.1(9) yes . .
C(18) C(23) C(28) 121.2(9) yes . .
C(24) C(23) C(28) 116.7(9) yes . .
C(23) C(24) C(25) 122.5(10) yes . .
C(24) C(25) C(26) 119.5(11) yes . .
C(25) C(26) C(27) 120.0(12) yes . .
C(26) C(27) C(28) 121.9(11) yes . .
C(23) C(28) C(27) 119.4(10) yes . .
C(30) C(29) C(34) 116.7(6) yes . .
C(30) C(29) B(1) 122.6(6) yes . .
C(34) C(29) B(1) 120.6(6) yes . .
C(29) C(30) C(31) 121.2(6) yes . .
C(30) C(31) C(32) 121.4(6) yes . .
C(30) C(31) C(35) 120.1(6) yes . .
C(32) C(31) C(35) 118.5(7) yes . .
C(31) C(32) C(33) 117.7(7) yes . .
C(32) C(33) C(34) 119.6(6) yes . .
C(32) C(33) C(36) 118.3(7) yes . .
C(34) C(33) C(36) 122.0(7) yes . .
C(29) C(34) C(33) 123.3(6) yes . .
F(4) C(35) F(5) 103.5(7) yes . .
F(4) C(35) F(6) 108.8(8) yes . .
F(4) C(35) C(31) 113.8(7) yes . .
F(5) C(35) F(6) 104.7(7) yes . .
F(5) C(35) C(31) 111.7(8) yes . .
F(6) C(35) C(31) 113.5(7) yes . .
F(1) C(36) F(2) 97.2(8) yes . .
F(1) C(36) F(3) 114.1(10) yes . .
F(1) C(36) C(33) 110.5(10) yes . .
F(2) C(36) F(3) 103.2(10) yes . .
F(2) C(36) C(33) 110.4(8) yes . .
F(3) C(36) C(33) 118.8(9) yes . .
C(38) C(37) C(38) 116.0(7) yes . 3_555
C(38) C(37) B(1) 121.7(4) yes . .
C(38) C(37) B(1) 121.7(4) yes 3_555 .
C(37) C(38) C(39) 121.8(7) yes . .
C(38) C(39) C(40) 120.6(7) yes . .
C(38) C(39) C(41) 120.5(7) yes . .
C(40) C(39) C(41) 118.8(6) yes . .
C(39) C(40) C(39) 119.2(8) yes . 3_555
F(7) C(41) F(8) 101.0(7) yes . .
F(7) C(41) F(9) 108.8(7) yes . .
F(7) C(41) C(39) 111.6(7) yes . .
F(8) C(41) F(9) 106.8(8) yes . .
F(8) C(41) C(39) 113.7(6) yes . .
F(9) C(41) C(39) 114.1(7) yes . .
C(43) C(42) C(43) 116.1(7) yes . 3_555
C(43) C(42) B(1) 121.9(4) yes . .
C(43) C(42) B(1) 121.9(4) yes 3_555 .
C(42) C(43) C(44) 121.6(6) yes . .
C(43) C(44) C(45) 121.9(6) yes . .
C(43) C(44) C(46) 117.9(6) yes . .
C(45) C(44) C(46) 120.1(6) yes . .
C(44) C(45) C(44) 116.9(7) yes . 3_555
F(10) C(46) F(11) 106.8(5) yes . .
F(10) C(46) F(12) 105.8(5) yes . .
F(10) C(46) C(44) 113.6(6) yes . .
F(11) C(46) F(12) 105.4(6) yes . .
F(11) C(46) C(44) 112.5(5) yes . .
F(12) C(46) C(44) 112.1(5) yes . .
C(29) B(1) C(29) 106.6(6) yes . 3_555
C(29) B(1) C(37) 113.8(5) yes . .
C(29) B(1) C(42) 109.7(5) yes . .
C(29) B(1) C(37) 113.8(5) yes 3_555 .
C(29) B(1) C(42) 109.7(5) yes 3_555 .
C(37) B(1) C(42) 103.2(7) yes . .
Hf(1) C(2) H(1) 125.8 no . .
C(1) C(2) H(1) 125.8 no . .
C(3) C(2) H(1) 125.8 no . .
Hf(1) C(3) H(2) 125.3 no . .
C(2) C(3) H(2) 125.3 no . .
C(4) C(3) H(2) 125.3 no . .
Hf(1) C(4) H(3) 125.4 no . .
C(3) C(4) H(3) 125.4 no . .
C(5) C(4) H(3) 125.4 no . .
Hf(1) C(5) H(4) 126.3 no . .
C(1) C(5) H(4) 126.3 no . .
C(4) C(5) H(4) 126.3 no . .
P(1) C(6) H(5) 107.1 no . .
P(1) C(6) H(6) 107.1 no . .
C(7) C(6) H(5) 107.1 no . .
C(7) C(6) H(6) 107.1 no . .
H(5) C(6) H(6) 109.5 no . .
C(6) C(7) H(7) 109.5 no . .
C(6) C(7) H(8) 109.5 no . .
C(6) C(7) H(9) 109.5 no . .
H(7) C(7) H(8) 109.5 no . .
H(7) C(7) H(9) 109.5 no . .
H(8) C(7) H(9) 109.5 no . .
P(1) C(8) H(10) 107.9 no . .
P(1) C(8) H(11) 107.9 no . .
C(9) C(8) H(10) 107.9 no . .
C(9) C(8) H(11) 107.9 no . .
H(10) C(8) H(11) 109.5 no . .
C(8) C(9) H(12) 109.5 no . .
C(8) C(9) H(13) 109.5 no . .
C(8) C(9) H(14) 109.5 no . .
H(12) C(9) H(13) 109.5 no . .
H(12) C(9) H(14) 109.5 no . .
H(13) C(9) H(14) 109.5 no . .
C(10) C(13) H(15) 109.5 no . .
C(10) C(13) H(15) 109.5 no . 3_555
C(10) C(13) H(16) 109.5 no . .
C(10) C(13) H(16) 109.5 no . 3_555
C(10) C(13) H(17) 109.5 no . .
C(10) C(13) H(17) 109.5 no . 3_555
H(15) C(13) H(15) 141.1 no . 3_555
H(15) C(13) H(16) 109.5 no . .
H(15) C(13) H(16) 56.4 no . 3_555
H(15) C(13) H(17) 109.5 no . .
H(15) C(13) H(17) 56.1 no . 3_555
H(15) C(13) H(16) 56.4 no 3_555 .
H(15) C(13) H(16) 109.5 no 3_555 3_555
H(15) C(13) H(17) 56.1 no 3_555 .
H(15) C(13) H(17) 109.5 no 3_555 3_555
H(16) C(13) H(16) 56.1 no . 3_555
H(16) C(13) H(17) 109.5 no . .
H(16) C(13) H(17) 141.1 no . 3_555
H(16) C(13) H(17) 141.1 no 3_555 .
H(16) C(13) H(17) 109.5 no 3_555 3_555
H(17) C(13) H(17) 56.4 no . 3_555
C(11) C(14) H(18) 109.5 no . .
C(11) C(14) H(19) 109.5 no . .
C(11) C(14) H(20) 109.5 no . .
H(18) C(14) H(19) 109.5 no . .
H(18) C(14) H(20) 109.5 no . .
H(19) C(14) H(20) 109.5 no . .
C(12) C(15) H(21) 109.5 no . .
C(12) C(15) H(22) 109.5 no . .
C(12) C(15) H(23) 109.5 no . .
H(21) C(15) H(22) 109.5 no . .
H(21) C(15) H(23) 109.5 no . .
H(22) C(15) H(23) 109.5 no . .
C(19) C(20) H(24) 120.3 no . .
C(21) C(20) H(24) 120.3 no . .
C(20) C(21) H(25) 119.1 no . .
C(22) C(21) H(25) 119.1 no . .
C(21) C(22) H(26) 120.8 no . .
C(21) C(22) H(26) 120.8 no 3_555 .
C(23) C(24) H(27) 118.7 no . .
C(25) C(24) H(27) 118.7 no . .
C(24) C(25) H(28) 120.3 no . .
C(26) C(25) H(28) 120.3 no . .
C(25) C(26) H(29) 120.0 no . .
C(27) C(26) H(29) 120.0 no . .
C(26) C(27) H(30) 119.1 no . .
C(28) C(27) H(30) 119.1 no . .
C(23) C(28) H(31) 120.3 no . .
C(27) C(28) H(31) 120.3 no . .
C(29) C(30) H(32) 119.4 no . .
C(31) C(30) H(32) 119.4 no . .
C(31) C(32) H(33) 121.2 no . .
C(33) C(32) H(33) 121.2 no . .
C(29) C(34) H(34) 118.3 no . .
C(33) C(34) H(34) 118.3 no . .
C(37) C(38) H(35) 119.1 no . .
C(39) C(38) H(35) 119.1 no . .
C(39) C(40) H(36) 120.4 no . .
C(39) C(40) H(36) 120.4 no 3_555 .
C(42) C(43) H(37) 119.2 no . .
C(44) C(43) H(37) 119.2 no . .
C(44) C(45) H(38) 121.5 no . .
C(44) C(45) H(38) 121.5 no 3_555 .

loop_
_geom_bond_atom_site_label_1
_geom_bond_atom_site_label_2
_geom_bond_distance
_geom_bond_publ_flag
_geom_bond_site_symmetry_2
Hf(1) Cl(1) 2.415(2) yes .
Hf(1) Cl(2) 2.403(2) yes .
Hf(1) C(1) 2.476(7) yes .
Hf(1) C(1) 2.476(7) yes 3_555
Hf(1) C(2) 2.503(7) yes .
Hf(1) C(2) 2.503(7) yes 3_555
Hf(1) C(3) 2.486(8) yes .
Hf(1) C(3) 2.486(8) yes 3_555
Hf(1) C(4) 2.502(8) yes .
Hf(1) C(4) 2.502(8) yes 3_555
Hf(1) C(5) 2.493(7) yes .
Hf(1) C(5) 2.493(7) yes 3_555
Ru(1) P(1) 2.314(2) yes .
Ru(1) P(1) 2.314(2) yes 3_555
Ru(1) C(10) 2.303(9) yes .
Ru(1) C(11) 2.291(7) yes .
Ru(1) C(11) 2.291(7) yes 3_555
Ru(1) C(12) 2.266(6) yes .
Ru(1) C(12) 2.266(6) yes 3_555
Ru(1) C(16) 1.908(9) yes .
P(1) C(1) 1.823(6) yes .
P(1) C(6) 1.840(6) yes .
P(1) C(8) 1.822(8) yes .
F(1) C(36) 1.297(15) yes .
F(2) C(36) 1.340(13) yes .
F(3) C(36) 1.216(15) yes .
F(4) C(35) 1.282(12) yes .
F(5) C(35) 1.334(11) yes .
F(6) C(35) 1.291(10) yes .
F(7) C(41) 1.325(9) yes .
F(8) C(41) 1.341(11) yes .
F(9) C(41) 1.269(10) yes .
F(10) C(46) 1.337(7) yes .
F(11) C(46) 1.334(8) yes .
F(12) C(46) 1.339(9) yes .
C(1) C(2) 1.413(9) yes .
C(1) C(5) 1.451(9) yes .
C(2) C(3) 1.400(10) yes .
C(3) C(4) 1.411(10) yes .
C(4) C(5) 1.402(10) yes .
C(6) C(7) 1.517(12) yes .
C(8) C(9) 1.534(10) yes .
C(10) C(11) 1.398(9) yes .
C(10) C(11) 1.398(9) yes 3_555
C(10) C(13) 1.503(13) yes .
C(11) C(12) 1.461(9) yes .
C(11) C(14) 1.498(11) yes .
C(12) C(12) 1.365(10) yes 3_555
C(12) C(15) 1.502(10) yes .
C(16) C(17) 1.219(13) yes .
C(17) C(18) 1.369(13) yes .
C(18) C(19) 1.490(13) yes .
C(18) C(23) 1.441(13) yes .
C(19) C(20) 1.378(9) yes .
C(19) C(20) 1.378(9) yes 3_555
C(20) C(21) 1.380(10) yes .
C(21) C(22) 1.359(10) yes .
C(23) C(24) 1.414(14) yes .
C(23) C(28) 1.409(14) yes .
C(24) C(25) 1.351(16) yes .
C(25) C(26) 1.386(17) yes .
C(26) C(27) 1.349(18) yes .
C(27) C(28) 1.388(17) yes .
C(29) C(30) 1.382(9) yes .
C(29) C(34) 1.361(9) yes .
C(29) B(1) 1.654(9) yes .
C(30) C(31) 1.404(10) yes .
C(31) C(32) 1.363(10) yes .
C(31) C(35) 1.502(11) yes .
C(32) C(33) 1.402(10) yes .
C(33) C(34) 1.389(10) yes .
C(33) C(36) 1.508(13) yes .
C(37) C(38) 1.390(8) yes .
C(37) C(38) 1.390(8) yes 3_555
C(37) B(1) 1.655(14) yes .
C(38) C(39) 1.404(9) yes .
C(39) C(40) 1.362(9) yes .
C(39) C(41) 1.510(12) yes .
C(42) C(43) 1.388(8) yes .
C(42) C(43) 1.388(8) yes 3_555
C(42) B(1) 1.675(14) yes .
C(43) C(44) 1.385(8) yes .
C(44) C(45) 1.371(8) yes .
C(44) C(46) 1.497(10) yes .
C(2) H(1) 0.950 no .
C(3) H(2) 0.950 no .
C(4) H(3) 0.950 no .
C(5) H(4) 0.950 no .
C(6) H(5) 0.950 no .
C(6) H(6) 0.950 no .
C(7) H(7) 0.950 no .
C(7) H(8) 0.950 no .
C(7) H(9) 0.950 no .
C(8) H(10) 0.950 no .
C(8) H(11) 0.950 no .
C(9) H(12) 0.950 no .
C(9) H(13) 0.950 no .
C(9) H(14) 0.950 no .
C(13) H(15) 0.950 no .
C(13) H(15) 0.950 no 3_555
C(13) H(16) 0.950 no .
C(13) H(16) 0.950 no 3_555
C(13) H(17) 0.950 no .
C(13) H(17) 0.950 no 3_555
C(14) H(18) 0.950 no .
C(14) H(19) 0.950 no .
C(14) H(20) 0.950 no .
C(15) H(21) 0.950 no .
C(15) H(22) 0.950 no .
C(15) H(23) 0.950 no .
C(20) H(24) 0.950 no .
C(21) H(25) 0.950 no .
C(22) H(26) 0.950 no .
C(24) H(27) 0.950 no .
C(25) H(28) 0.950 no .
C(26) H(29) 0.950 no .
C(27) H(30) 0.950 no .
C(28) H(31) 0.950 no .
C(30) H(32) 0.950 no .
C(32) H(33) 0.950 no .
C(34) H(34) 0.950 no .
C(38) H(35) 0.950 no .
C(40) H(36) 0.950 no .
C(43) H(37) 0.950 no .
C(45) H(38) 0.950 no .

loop_
_geom_contact_atom_site_label_1
_geom_contact_atom_site_label_2
_geom_contact_distance
_geom_contact_site_symmetry_2
Cl(2) F(10) 3.421(4) .
Cl(2) F(10) 3.421(4) 3_555
F(1) F(7) 3.003(9) 8_456
F(1) C(13) 3.589(10) 6_455
F(2) F(10) 3.149(8) 5_556
F(2) F(11) 3.266(8) 5_556
F(2) C(14) 3.506(10) 8_455
F(3) F(5) 3.172(9) 5_557
F(3) F(10) 3.582(9) 5_556
F(3) C(4) 3.526(11) 5_556
F(5) F(3) 3.172(9) 5_557
F(5) C(5) 3.520(9) 1_556
F(6) C(5) 3.591(9) 1_556
F(6) C(7) 3.256(9) 1_556
F(7) F(1) 3.003(9) 8_556
F(7) C(7) 3.447(9) 1_556
F(8) C(3) 3.572(10) 4_555
F(8) C(4) 3.452(9) 4_555
F(8) C(5) 3.527(9) 4_555
F(8) C(7) 3.588(9) 1_556
F(8) C(8) 3.433(9) 4_555
F(8) C(9) 3.270(9) 4_555
F(9) C(20) 3.571(9) .
F(9) C(21) 3.324(10) .
F(10) Cl(2) 3.421(4) .
F(10) F(2) 3.149(8) 5_556
F(10) F(3) 3.582(9) 5_556
F(10) C(3) 3.296(8) .
F(10) C(4) 3.432(8) .
F(10) C(15) 3.384(8) 8_455
F(11) F(2) 3.266(8) 5_556
F(11) F(11) 3.431(6) 5_556
F(11) C(14) 3.096(9) 4_555
F(11) C(14) 3.302(9) 8_455
F(12) C(7) 3.385(9) 4_555
F(12) C(8) 3.510(9) 4_555
F(12) C(14) 3.250(9) 4_555
C(3) F(8) 3.572(10) 4_554
C(3) F(10) 3.296(8) .
C(4) F(3) 3.526(11) 5_556
C(4) F(8) 3.452(9) 4_554
C(4) F(10) 3.432(8) .
C(5) F(5) 3.520(9) 1_554
C(5) F(6) 3.591(9) 1_554
C(5) F(8) 3.527(9) 4_554
C(7) F(6) 3.256(9) 1_554
C(7) F(7) 3.447(9) 1_554
C(7) F(8) 3.588(9) 1_554
C(7) F(12) 3.385(9) 4_554
C(8) F(8) 3.433(9) 4_554
C(8) F(12) 3.510(9) 4_554
C(9) F(8) 3.270(9) 4_554
C(13) F(1) 3.589(11) 6_555
C(13) F(1) 3.589(10) 8_555
C(14) F(2) 3.506(10) 8_555
C(14) F(11) 3.096(9) 4_554
C(14) F(11) 3.302(9) 8_555
C(14) F(12) 3.250(9) 4_554
C(15) F(10) 3.384(8) 8_555
C(20) F(9) 3.571(9) .
C(21) F(9) 3.324(10) .
Cl(1) H(28) 3.423 6_455
Cl(1) H(32) 3.209 1_554
Cl(1) H(32) 3.209 3_554
Cl(2) H(21) 3.141 6_455
Cl(2) H(21) 3.141 8_455
Cl(2) H(28) 3.067 6_455
Cl(2) H(38) 2.866 .
F(1) H(15) 2.869 8_455
F(1) H(16) 2.790 6_455
F(1) H(16) 3.455 8_455
F(1) H(17) 3.582 6_455
F(1) H(19) 3.422 8_455
F(1) H(30) 3.008 6_456
F(2) H(19) 2.660 8_455
F(2) H(22) 3.094 4_555
F(3) H(3) 2.591 5_556
F(3) H(22) 3.576 4_555
F(4) H(24) 3.438 4_555
F(4) H(33) 3.370 5_557
F(5) H(3) 3.263 1_556
F(5) H(4) 2.946 1_556
F(5) H(28) 3.428 6_456
F(5) H(33) 3.329 5_557
F(6) H(4) 2.671 1_556
F(6) H(8) 2.601 1_556
F(6) H(9) 3.089 1_556
F(6) H(13) 3.420 4_555
F(6) H(24) 3.102 4_555
F(7) H(6) 3.024 1_556
F(7) H(7) 3.061 1_556
F(7) H(8) 3.233 1_556
F(7) H(15) 2.978 1_556
F(7) H(17) 3.002 3_556
F(8) H(7) 3.427 1_556
F(8) H(8) 2.919 1_556
F(8) H(10) 2.765 4_555
F(8) H(13) 2.756 4_555
F(8) H(14) 3.250 4_555
F(9) H(4) 3.396 4_555
F(9) H(9) 3.390 4_555
F(9) H(10) 3.405 4_555
F(9) H(24) 3.509 .
F(9) H(25) 3.083 .
F(10) H(2) 2.687 .
F(10) H(3) 2.974 .
F(10) H(21) 3.520 8_455
F(10) H(22) 2.525 8_455
F(11) H(18) 2.647 4_555
F(11) H(18) 2.900 8_455
F(11) H(19) 2.999 4_555
F(11) H(19) 2.919 8_455
F(11) H(20) 3.139 4_555
F(11) H(22) 2.927 8_455
F(12) H(2) 3.096 .
F(12) H(7) 2.551 4_555
F(12) H(9) 3.461 4_555
F(12) H(10) 3.390 4_555
F(12) H(11) 2.783 4_555
F(12) H(18) 3.132 4_555
F(12) H(19) 3.479 4_555
F(12) H(20) 2.667 4_555
F(12) H(25) 3.040 .
C(7) H(25) 3.351 4_554
C(9) H(35) 3.389 4_554
C(13) H(36) 3.508 1_554
C(29) H(29) 2.928 6_456
C(30) H(13) 3.255 4_555
C(30) H(29) 2.936 6_456
C(31) H(13) 3.337 4_555
C(31) H(29) 3.310 6_456
C(33) H(29) 3.561 6_456
C(33) H(30) 3.365 6_456
C(34) H(29) 3.232 6_456
C(34) H(30) 3.267 6_456
C(35) H(4) 3.404 1_556
C(37) H(26) 3.238 .
C(38) H(13) 3.433 4_555
C(38) H(26) 3.365 .
C(40) H(17) 3.495 1_556
C(40) H(17) 3.495 3_556
C(41) H(8) 3.536 1_556
C(41) H(10) 3.567 4_555
C(42) H(26) 2.853 .
C(43) H(26) 2.879 .
C(44) H(26) 2.990 .
C(45) H(26) 3.096 .
C(46) H(2) 3.305 .
C(46) H(18) 3.488 4_555
C(46) H(20) 3.476 4_555
C(46) H(22) 3.177 8_455
B(1) H(29) 3.576 6_456
H(2) F(10) 2.687 .
H(2) F(12) 3.096 .
H(2) C(46) 3.305 .
H(2) H(7) 3.560 4_555
H(2) H(38) 3.473 .
H(3) F(3) 2.591 5_556
H(3) F(5) 3.263 1_554
H(3) F(10) 2.974 .
H(4) F(5) 2.946 1_554
H(4) F(6) 2.671 1_554
H(4) F(9) 3.396 4_554
H(4) C(35) 3.404 1_554
H(6) F(7) 3.024 1_554
H(7) F(7) 3.061 1_554
H(7) F(8) 3.427 1_554
H(7) F(12) 2.551 4_554
H(7) H(2) 3.560 4_554
H(7) H(25) 3.115 4_554
H(8) F(6) 2.601 1_554
H(8) F(7) 3.233 1_554
H(8) F(8) 2.919 1_554
H(8) C(41) 3.536 1_554
H(8) H(24) 3.590 4_554
H(8) H(32) 3.545 1_554
H(9) F(6) 3.089 1_554
H(9) F(9) 3.390 4_554
H(9) F(12) 3.461 4_554
H(9) H(24) 3.512 4_554
H(9) H(25) 2.838 4_554
H(10) F(8) 2.765 4_554
H(10) F(9) 3.405 4_554
H(10) F(12) 3.390 4_554
H(10) C(41) 3.567 4_554
H(10) H(25) 3.494 4_554
H(10) H(35) 3.267 4_554
H(11) F(12) 2.783 4_554
H(11) H(37) 3.368 4_554
H(13) F(6) 3.420 4_554
H(13) F(8) 2.756 4_554
H(13) C(30) 3.255 4_554
H(13) C(31) 3.337 4_554
H(13) C(38) 3.433 4_554
H(13) H(32) 3.431 4_554
H(13) H(35) 2.500 4_554
H(13) H(37) 3.542 4_554
H(14) F(8) 3.250 4_554
H(15) F(1) 2.869 8_555
H(15) F(7) 2.978 1_554
H(15) H(36) 3.336 1_554
H(16) F(1) 2.790 6_555
H(16) F(1) 3.455 8_555
H(16) H(34) 3.232 6_555
H(16) H(34) 3.590 8_555
H(17) F(1) 3.582 6_555
H(17) F(7) 3.002 3_554
H(17) C(40) 3.495 1_554
H(17) H(36) 3.032 1_554
H(18) F(11) 2.647 4_554
H(18) F(11) 2.900 8_555
H(18) F(12) 3.132 4_554
H(18) C(46) 3.488 4_554
H(19) F(1) 3.422 8_555
H(19) F(2) 2.660 8_555
H(19) F(11) 2.999 4_554
H(19) F(11) 2.919 8_555
H(19) F(12) 3.479 4_554
H(20) F(11) 3.139 4_554
H(20) F(12) 2.667 4_554
H(20) C(46) 3.476 4_554
H(21) Cl(2) 3.141 6_555
H(21) F(10) 3.520 8_555
H(21) H(38) 3.512 6_555
H(22) F(2) 3.094 4_554
H(22) F(3) 3.576 4_554
H(22) F(10) 2.525 8_555
H(22) F(11) 2.927 8_555
H(22) C(46) 3.177 8_555
H(22) H(38) 3.243 6_555
H(24) F(4) 3.438 4_554
H(24) F(6) 3.102 4_554
H(24) F(9) 3.509 .
H(24) H(8) 3.590 4_555
H(24) H(9) 3.512 4_555
H(25) F(9) 3.083 .
H(25) F(12) 3.040 .
H(25) C(7) 3.351 4_555
H(25) H(7) 3.115 4_555
H(25) H(9) 2.838 4_555
H(25) H(10) 3.494 4_555
H(26) C(37) 3.238 .
H(26) C(38) 3.365 .
H(26) C(38) 3.365 3_555
H(26) C(42) 2.853 .
H(26) C(43) 2.879 .
H(26) C(43) 2.879 3_555
H(26) C(44) 2.990 .
H(26) C(44) 2.990 3_555
H(26) C(45) 3.096 .
H(26) H(37) 3.397 .
H(26) H(37) 3.397 3_555
H(28) Cl(1) 3.423 6_555
H(28) Cl(2) 3.067 6_555
H(28) F(5) 3.428 6_556
H(28) F(5) 3.428 8_556
H(29) C(29) 2.928 6_556
H(29) C(29) 2.928 8_556
H(29) C(30) 2.936 6_556
H(29) C(30) 2.936 8_556
H(29) C(31) 3.310 6_556
H(29) C(31) 3.310 8_556
H(29) C(33) 3.561 6_556
H(29) C(33) 3.561 8_556
H(29) C(34) 3.232 6_556
H(29) C(34) 3.232 8_556
H(29) B(1) 3.576 6_556
H(29) H(32) 3.263 6_556
H(29) H(32) 3.263 8_556
H(30) F(1) 3.008 6_556
H(30) F(1) 3.008 8_556
H(30) C(33) 3.365 6_556
H(30) C(33) 3.365 8_556
H(30) C(34) 3.267 6_556
H(30) C(34) 3.267 8_556
H(30) H(34) 3.309 6_556
H(30) H(34) 3.309 8_556
H(31) H(36) 3.248 .
H(32) Cl(1) 3.209 1_556
H(32) H(8) 3.545 1_556
H(32) H(13) 3.431 4_555
H(32) H(29) 3.263 6_456
H(33) F(4) 3.370 5_557
H(33) F(5) 3.329 5_557
H(34) H(16) 3.232 6_455
H(34) H(16) 3.590 8_455
H(34) H(30) 3.309 6_456
H(35) C(9) 3.389 4_555
H(35) H(10) 3.267 4_555
H(35) H(13) 2.500 4_555
H(36) C(13) 3.508 1_556
H(36) H(15) 3.336 1_556
H(36) H(15) 3.336 3_556
H(36) H(17) 3.032 1_556
H(36) H(17) 3.032 3_556
H(36) H(31) 3.248 .
H(37) H(11) 3.368 4_555
H(37) H(13) 3.542 4_555
H(37) H(26) 3.397 .
H(38) Cl(2) 2.866 .
H(38) H(2) 3.473 .
H(38) H(2) 3.473 3_555
H(38) H(21) 3.512 6_455
H(38) H(21) 3.512 8_455
H(38) H(22) 3.243 6_455
H(38) H(22) 3.243 8_455

loop_
_geom_torsion_atom_site_label_1
_geom_torsion_atom_site_label_2
_geom_torsion_atom_site_label_3
_geom_torsion_atom_site_label_4
_geom_torsion
_geom_torsion_site_symmetry_1
_geom_torsion_site_symmetry_3
_geom_torsion_site_symmetry_4
Cl(1) Hf(1) C(1) P(1) 59.5(3) . . .
Cl(1) Hf(1) C(1) C(2) -177.3(3) . . .
Cl(1) Hf(1) C(1) C(5) -63.0(3) . . .
Cl(1) Hf(1) C(1) P(1) -59.5(3) . 3_555 3_555
Cl(1) Hf(1) C(1) C(2) 177.3(3) . 3_555 3_555
Cl(1) Hf(1) C(1) C(5) 63.0(3) . 3_555 3_555
Cl(1) Hf(1) C(2) C(1) 3.4(4) . . .
Cl(1) Hf(1) C(2) C(3) -112.4(4) . . .
Cl(1) Hf(1) C(2) C(1) -3.4(4) . 3_555 3_555
Cl(1) Hf(1) C(2) C(3) 112.4(4) . 3_555 3_555
Cl(1) Hf(1) C(3) C(2) 94.7(4) . . .
Cl(1) Hf(1) C(3) C(4) -20.5(5) . . .
Cl(1) Hf(1) C(3) C(2) -94.7(4) . 3_555 3_555
Cl(1) Hf(1) C(3) C(4) 20.5(5) . 3_555 3_555
Cl(1) Hf(1) C(4) C(3) 164.6(4) . . .
Cl(1) Hf(1) C(4) C(5) 48.3(4) . . .
Cl(1) Hf(1) C(4) C(3) -164.6(4) . 3_555 3_555
Cl(1) Hf(1) C(4) C(5) -48.3(4) . 3_555 3_555
Cl(1) Hf(1) C(5) C(1) 114.7(3) . . .
Cl(1) Hf(1) C(5) C(4) -131.4(4) . . .
Cl(1) Hf(1) C(5) C(1) -114.7(3) . 3_555 3_555
Cl(1) Hf(1) C(5) C(4) 131.4(4) . 3_555 3_555
Cl(2) Hf(1) C(1) P(1) 162.0(2) . . .
Cl(2) Hf(1) C(1) C(2) -74.8(4) . . .
Cl(2) Hf(1) C(1) C(5) 39.4(4) . . .
Cl(2) Hf(1) C(1) P(1) -162.0(2) . 3_555 3_555
Cl(2) Hf(1) C(1) C(2) 74.8(4) . 3_555 3_555
Cl(2) Hf(1) C(1) C(5) -39.4(4) . 3_555 3_555
Cl(2) Hf(1) C(2) C(1) 127.7(3) . . .
Cl(2) Hf(1) C(2) C(3) 11.9(5) . . .
Cl(2) Hf(1) C(2) C(1) -127.7(3) . 3_555 3_555
Cl(2) Hf(1) C(2) C(3) -11.9(5) . 3_555 3_555
Cl(2) Hf(1) C(3) C(2) -169.5(4) . . .
Cl(2) Hf(1) C(3) C(4) 75.3(4) . . .
Cl(2) Hf(1) C(3) C(2) 169.5(4) . 3_555 3_555
Cl(2) Hf(1) C(3) C(4) -75.3(4) . 3_555 3_555
Cl(2) Hf(1) C(4) C(3) -100.7(4) . . .
Cl(2) Hf(1) C(4) C(5) 143.0(4) . . .
Cl(2) Hf(1) C(4) C(3) 100.7(4) . 3_555 3_555
Cl(2) Hf(1) C(4) C(5) -143.0(4) . 3_555 3_555
Cl(2) Hf(1) C(5) C(1) -151.7(3) . . .
Cl(2) Hf(1) C(5) C(4) -37.9(4) . . .
Cl(2) Hf(1) C(5) C(1) 151.7(3) . 3_555 3_555
Cl(2) Hf(1) C(5) C(4) 37.9(4) . 3_555 3_555
C(1) Hf(1) C(1) P(1) 33.9(4) . 3_555 3_555
C(1) Hf(1) C(1) C(2) -89.3(4) . 3_555 3_555
C(1) Hf(1) C(1) C(5) 156.5(3) . 3_555 3_555
C(1) Hf(1) C(1) P(1) -33.9(4) 3_555 . .
C(1) Hf(1) C(1) C(2) 89.3(4) 3_555 . .
C(1) Hf(1) C(1) C(5) -156.5(3) 3_555 . .
C(1) Hf(1) C(2) C(3) -115.8(6) . . .
C(2) Hf(1) C(1) P(1) -123.2(6) . . .
C(2) Hf(1) C(1) C(5) 114.2(5) . . .
C(1) Hf(1) C(2) C(1) 90.4(4) . 3_555 3_555
C(1) Hf(1) C(2) C(3) -153.8(4) . 3_555 3_555
C(2) Hf(1) C(1) P(1) -66.9(4) 3_555 . .
C(2) Hf(1) C(1) C(2) 56.3(4) 3_555 . .
C(2) Hf(1) C(1) C(5) 170.5(4) 3_555 . .
C(1) Hf(1) C(3) C(2) 37.0(4) . . .
C(1) Hf(1) C(3) C(4) -78.2(4) . . .
C(3) Hf(1) C(1) P(1) -159.7(5) . . .
C(3) Hf(1) C(1) C(2) -36.5(4) . . .
C(3) Hf(1) C(1) C(5) 77.7(4) . . .
C(1) Hf(1) C(3) C(2) 30.1(5) . 3_555 3_555
C(1) Hf(1) C(3) C(4) 145.3(4) . 3_555 3_555
C(3) Hf(1) C(1) P(1) -82.5(4) 3_555 . .
C(3) Hf(1) C(1) C(2) 40.7(4) 3_555 . .
C(3) Hf(1) C(1) C(5) 154.9(3) 3_555 . .
C(1) Hf(1) C(4) C(3) 77.6(4) . . .
C(1) Hf(1) C(4) C(5) -38.7(3) . . .
C(4) Hf(1) C(1) P(1) 159.7(5) . . .
C(4) Hf(1) C(1) C(2) -77.1(4) . . .
C(4) Hf(1) C(1) C(5) 37.1(3) . . .
C(1) Hf(1) C(4) C(3) -55.1(5) . 3_555 3_555
C(1) Hf(1) C(4) C(5) 61.3(5) . 3_555 3_555
C(4) Hf(1) C(1) P(1) -52.2(5) 3_555 . .
C(4) Hf(1) C(1) C(2) 71.0(5) 3_555 . .
C(4) Hf(1) C(1) C(5) -174.8(4) 3_555 . .
C(1) Hf(1) C(5) C(4) 113.9(5) . . .
C(5) Hf(1) C(1) P(1) 122.6(6) . . .
C(5) Hf(1) C(1) C(2) -114.2(5) . . .
C(1) Hf(1) C(5) C(1) -27.6(4) . 3_555 3_555
C(1) Hf(1) C(5) C(4) -141.4(3) . 3_555 3_555
C(5) Hf(1) C(1) P(1) -18.9(5) 3_555 . .
C(5) Hf(1) C(1) C(2) 104.3(4) 3_555 . .
C(5) Hf(1) C(1) C(5) -141.5(3) 3_555 . .
C(1) Hf(1) C(2) C(1) -90.4(4) 3_555 . .
C(1) Hf(1) C(2) C(3) 153.8(4) 3_555 . .
C(2) Hf(1) C(1) P(1) 66.9(4) . 3_555 3_555
C(2) Hf(1) C(1) C(2) -56.3(4) . 3_555 3_555
C(2) Hf(1) C(1) C(5) -170.5(4) . 3_555 3_555
C(1) Hf(1) C(2) C(3) 115.8(6) 3_555 3_555 3_555
C(2) Hf(1) C(1) P(1) 123.2(6) 3_555 3_555 3_555
C(2) Hf(1) C(1) C(5) -114.2(5) 3_555 3_555 3_555
C(1) Hf(1) C(3) C(2) -30.1(5) 3_555 . .
C(1) Hf(1) C(3) C(4) -145.3(4) 3_555 . .
C(3) Hf(1) C(1) P(1) 82.5(4) . 3_555 3_555
C(3) Hf(1) C(1) C(2) -40.7(4) . 3_555 3_555
C(3) Hf(1) C(1) C(5) -154.9(3) . 3_555 3_555
C(1) Hf(1) C(3) C(2) -37.0(4) 3_555 3_555 3_555
C(1) Hf(1) C(3) C(4) 78.2(4) 3_555 3_555 3_555
C(3) Hf(1) C(1) P(1) 159.7(5) 3_555 3_555 3_555
C(3) Hf(1) C(1) C(2) 36.5(4) 3_555 3_555 3_555
C(3) Hf(1) C(1) C(5) -77.7(4) 3_555 3_555 3_555
C(1) Hf(1) C(4) C(3) 55.1(5) 3_555 . .
C(1) Hf(1) C(4) C(5) -61.3(5) 3_555 . .
C(4) Hf(1) C(1) P(1) 52.2(5) . 3_555 3_555
C(4) Hf(1) C(1) C(2) -71.0(5) . 3_555 3_555
C(4) Hf(1) C(1) C(5) 174.8(4) . 3_555 3_555
C(1) Hf(1) C(4) C(3) -77.6(4) 3_555 3_555 3_555
C(1) Hf(1) C(4) C(5) 38.7(3) 3_555 3_555 3_555
C(4) Hf(1) C(1) P(1) -159.7(5) 3_555 3_555 3_555
C(4) Hf(1) C(1) C(2) 77.1(4) 3_555 3_555 3_555
C(4) Hf(1) C(1) C(5) -37.1(3) 3_555 3_555 3_555
C(1) Hf(1) C(5) C(1) 27.6(4) 3_555 . .
C(1) Hf(1) C(5) C(4) 141.4(3) 3_555 . .
C(5) Hf(1) C(1) P(1) 18.9(5) . 3_555 3_555
C(5) Hf(1) C(1) C(2) -104.3(4) . 3_555 3_555
C(5) Hf(1) C(1) C(5) 141.5(3) . 3_555 3_555
C(1) Hf(1) C(5) C(4) -113.9(5) 3_555 3_555 3_555
C(5) Hf(1) C(1) P(1) -122.6(6) 3_555 3_555 3_555
C(5) Hf(1) C(1) C(2) 114.2(5) 3_555 3_555 3_555
C(2) Hf(1) C(2) C(1) 118.9(4) . 3_555 3_555
C(2) Hf(1) C(2) C(3) -125.3(4) . 3_555 3_555
C(2) Hf(1) C(2) C(1) -118.9(4) 3_555 . .
C(2) Hf(1) C(2) C(3) 125.3(4) 3_555 . .
C(2) Hf(1) C(3) C(4) -115.2(6) . . .
C(3) Hf(1) C(2) C(1) 115.8(6) . . .
C(2) Hf(1) C(3) C(2) 50.9(4) . 3_555 3_555
C(2) Hf(1) C(3) C(4) 166.0(4) . 3_555 3_555
C(3) Hf(1) C(2) C(1) -145.0(4) 3_555 . .
C(3) Hf(1) C(2) C(3) 99.3(4) 3_555 . .
C(2) Hf(1) C(4) C(3) 36.9(4) . . .
C(2) Hf(1) C(4) C(5) -79.5(4) . . .
C(4) Hf(1) C(2) C(1) 78.6(4) . . .
C(4) Hf(1) C(2) C(3) -37.2(4) . . .
C(2) Hf(1) C(4) C(3) -16.8(5) . 3_555 3_555
C(2) Hf(1) C(4) C(5) 99.5(4) . 3_555 3_555
C(4) Hf(1) C(2) C(1) -135.9(4) 3_555 . .
C(4) Hf(1) C(2) C(3) 108.3(4) 3_555 . .
C(2) Hf(1) C(5) C(1) -37.2(3) . . .
C(2) Hf(1) C(5) C(4) 76.7(4) . . .
C(5) Hf(1) C(2) C(1) 38.4(4) . . .
C(5) Hf(1) C(2) C(3) -77.4(4) . . .
C(2) Hf(1) C(5) C(1) 11.3(4) . 3_555 3_555
C(2) Hf(1) C(5) C(4) -102.6(4) . 3_555 3_555
C(5) Hf(1) C(2) C(1) -96.7(4) 3_555 . .
C(5) Hf(1) C(2) C(3) 147.5(4) 3_555 . .
C(2) Hf(1) C(3) C(2) -50.9(4) 3_555 . .
C(2) Hf(1) C(3) C(4) -166.0(4) 3_555 . .
C(3) Hf(1) C(2) C(1) 145.0(4) . 3_555 3_555
C(3) Hf(1) C(2) C(3) -99.3(4) . 3_555 3_555
C(2) Hf(1) C(3) C(4) 115.2(6) 3_555 3_555 3_555
C(3) Hf(1) C(2) C(1) -115.8(6) 3_555 3_555 3_555
C(2) Hf(1) C(4) C(3) 16.8(5) 3_555 . .
C(2) Hf(1) C(4) C(5) -99.5(4) 3_555 . .
C(4) Hf(1) C(2) C(1) 135.9(4) . 3_555 3_555
C(4) Hf(1) C(2) C(3) -108.3(4) . 3_555 3_555
C(2) Hf(1) C(4) C(3) -36.9(4) 3_555 3_555 3_555
C(2) Hf(1) C(4) C(5) 79.5(4) 3_555 3_555 3_555
C(4) Hf(1) C(2) C(1) -78.6(4) 3_555 3_555 3_555
C(4) Hf(1) C(2) C(3) 37.2(4) 3_555 3_555 3_555
C(2) Hf(1) C(5) C(1) -11.3(4) 3_555 . .
C(2) Hf(1) C(5) C(4) 102.6(4) 3_555 . .
C(5) Hf(1) C(2) C(1) 96.7(4) . 3_555 3_555
C(5) Hf(1) C(2) C(3) -147.5(4) . 3_555 3_555
C(2) Hf(1) C(5) C(1) 37.2(3) 3_555 3_555 3_555
C(2) Hf(1) C(5) C(4) -76.7(4) 3_555 3_555 3_555
C(5) Hf(1) C(2) C(1) -38.4(4) 3_555 3_555 3_555
C(5) Hf(1) C(2) C(3) 77.4(4) 3_555 3_555 3_555
C(3) Hf(1) C(3) C(2) 83.2(4) . 3_555 3_555
C(3) Hf(1) C(3) C(4) -161.6(4) . 3_555 3_555
C(3) Hf(1) C(3) C(2) -83.2(4) 3_555 . .
C(3) Hf(1) C(3) C(4) 161.6(4) 3_555 . .
C(3) Hf(1) C(4) C(5) -116.4(6) . . .
C(4) Hf(1) C(3) C(2) 115.2(6) . . .
C(3) Hf(1) C(4) C(3) 23.3(5) . 3_555 3_555
C(3) Hf(1) C(4) C(5) 139.6(4) . 3_555 3_555
C(4) Hf(1) C(3) C(2) -95.7(4) 3_555 . .
C(4) Hf(1) C(3) C(4) 149.1(4) 3_555 . .
C(3) Hf(1) C(5) C(1) -77.3(4) . . .
C(3) Hf(1) C(5) C(4) 36.6(4) . . .
C(5) Hf(1) C(3) C(2) 78.9(4) . . .
C(5) Hf(1) C(3) C(4) -36.3(4) . . .
C(3) Hf(1) C(5) C(1) 43.3(6) . 3_555 3_555
C(3) Hf(1) C(5) C(4) -70.6(5) . 3_555 3_555
C(5) Hf(1) C(3) C(2) -55.9(6) 3_555 . .
C(5) Hf(1) C(3) C(4) -171.1(4) 3_555 . .
C(3) Hf(1) C(4) C(3) -23.3(5) 3_555 . .
C(3) Hf(1) C(4) C(5) -139.6(4) 3_555 . .
C(4) Hf(1) C(3) C(2) 95.7(4) . 3_555 3_555
C(4) Hf(1) C(3) C(4) -149.1(4) . 3_555 3_555
C(3) Hf(1) C(4) C(5) 116.4(6) 3_555 3_555 3_555
C(4) Hf(1) C(3) C(2) -115.2(6) 3_555 3_555 3_555
C(3) Hf(1) C(5) C(1) -43.3(6) 3_555 . .
C(3) Hf(1) C(5) C(4) 70.6(5) 3_555 . .
C(5) Hf(1) C(3) C(2) 55.9(6) . 3_555 3_555
C(5) Hf(1) C(3) C(4) 171.1(4) . 3_555 3_555
C(3) Hf(1) C(5) C(1) 77.3(4) 3_555 3_555 3_555
C(3) Hf(1) C(5) C(4) -36.6(4) 3_555 3_555 3_555
C(5) Hf(1) C(3) C(2) -78.9(4) 3_555 3_555 3_555
C(5) Hf(1) C(3) C(4) 36.3(4) 3_555 3_555 3_555
C(4) Hf(1) C(4) C(3) 59.3(6) . 3_555 3_555
C(4) Hf(1) C(4) C(5) 175.6(4) . 3_555 3_555
C(4) Hf(1) C(4) C(3) -59.3(6) 3_555 . .
C(4) Hf(1) C(4) C(5) -175.6(4) 3_555 . .
C(4) Hf(1) C(5) C(1) -113.9(5) . . .
C(5) Hf(1) C(4) C(3) 116.4(6) . . .
C(4) Hf(1) C(5) C(1) -41(2) . 3_555 3_555
C(4) Hf(1) C(5) C(4) -155(2) . 3_555 3_555
C(5) Hf(1) C(4) C(3) 92(2) 3_555 . .
C(5) Hf(1) C(4) C(5) -24(3) 3_555 . .
C(4) Hf(1) C(5) C(1) 41(2) 3_555 . .
C(4) Hf(1) C(5) C(4) 155(2) 3_555 . .
C(5) Hf(1) C(4) C(3) -92(2) . 3_555 3_555
C(5) Hf(1) C(4) C(5) 24(3) . 3_555 3_555
C(4) Hf(1) C(5) C(1) 113.9(5) 3_555 3_555 3_555
C(5) Hf(1) C(4) C(3) -116.4(6) 3_555 3_555 3_555
C(5) Hf(1) C(5) C(1) -62.8(5) . 3_555 3_555
C(5) Hf(1) C(5) C(4) -176.7(4) . 3_555 3_555
C(5) Hf(1) C(5) C(1) 62.8(5) 3_555 . .
C(5) Hf(1) C(5) C(4) 176.7(4) 3_555 . .
P(1) Ru(1) P(1) C(1) 49.0(2) . 3_555 3_555
P(1) Ru(1) P(1) C(6) -77.0(2) . 3_555 3_555
P(1) Ru(1) P(1) C(8) 164.9(2) . 3_555 3_555
P(1) Ru(1) P(1) C(1) -49.0(2) 3_555 . .
P(1) Ru(1) P(1) C(6) 77.0(2) 3_555 . .
P(1) Ru(1) P(1) C(8) -164.9(2) 3_555 . .
P(1) Ru(1) C(10) C(11) -72.2(4) . . .
P(1) Ru(1) C(10) C(13) 49.71(7) . . .
P(1) Ru(1) C(10) C(11) 171.6(3) . . 3_555
C(10) Ru(1) P(1) C(1) -156.8(3) . . .
C(10) Ru(1) P(1) C(6) -30.8(3) . . .
C(10) Ru(1) P(1) C(8) 87.3(3) . . .
P(1) Ru(1) C(11) C(10) 113.4(4) . . .
P(1) Ru(1) C(11) C(12) -128.9(3) . . .
P(1) Ru(1) C(11) C(14) -8.3(6) . . .
C(11) Ru(1) P(1) C(1) 169.6(3) . . .
C(11) Ru(1) P(1) C(6) -64.4(3) . . .
C(11) Ru(1) P(1) C(8) 53.8(3) . . .
P(1) Ru(1) C(11) C(12) -130.4(3) . 3_555 3_555
P(1) Ru(1) C(11) C(14) 109.0(6) . 3_555 3_555
P(1) Ru(1) C(11) C(10) -12.8(5) . 3_555 .
C(11) Ru(1) P(1) C(1) -149.2(3) 3_555 . .
C(11) Ru(1) P(1) C(6) -23.2(4) 3_555 . .
C(11) Ru(1) P(1) C(8) 95.0(4) 3_555 . .
P(1) Ru(1) C(12) C(11) 58.9(4) . . .
P(1) Ru(1) C(12) C(15) -62.5(6) . . .
P(1) Ru(1) C(12) C(12) 174.8(3) . . 3_555
C(12) Ru(1) P(1) C(1) 138.2(3) . . .
C(12) Ru(1) P(1) C(6) -95.7(3) . . .
C(12) Ru(1) P(1) C(8) 22.4(3) . . .
P(1) Ru(1) C(12) C(11) 106.5(4) . 3_555 3_555
P(1) Ru(1) C(12) C(15) -132.0(5) . 3_555 3_555
P(1) Ru(1) C(12) C(12) -9.3(5) . 3_555 .
C(12) Ru(1) P(1) C(1) 144.1(4) 3_555 . .
C(12) Ru(1) P(1) C(6) -89.8(4) 3_555 . .
C(12) Ru(1) P(1) C(8) 28.3(4) 3_555 . .
P(1) Ru(1) C(16) C(17) 132.70(5) . . .
C(16) Ru(1) P(1) C(1) 43.8(3) . . .
C(16) Ru(1) P(1) C(6) 169.9(3) . . .
C(16) Ru(1) P(1) C(8) -72.0(3) . . .
P(1) Ru(1) C(10) C(11) -171.6(3) 3_555 . .
P(1) Ru(1) C(10) C(13) -49.71(7) 3_555 . .
P(1) Ru(1) C(10) C(11) 72.2(4) 3_555 . 3_555
C(10) Ru(1) P(1) C(1) 156.8(3) . 3_555 3_555
C(10) Ru(1) P(1) C(6) 30.8(3) . 3_555 3_555
C(10) Ru(1) P(1) C(8) -87.3(3) . 3_555 3_555
P(1) Ru(1) C(11) C(10) 12.8(5) 3_555 . .
P(1) Ru(1) C(11) C(12) 130.4(3) 3_555 . .
P(1) Ru(1) C(11) C(14) -109.0(6) 3_555 . .
C(11) Ru(1) P(1) C(1) 149.2(3) . 3_555 3_555
C(11) Ru(1) P(1) C(6) 23.2(4) . 3_555 3_555
C(11) Ru(1) P(1) C(8) -95.0(4) . 3_555 3_555
P(1) Ru(1) C(11) C(12) 128.9(3) 3_555 3_555 3_555
P(1) Ru(1) C(11) C(14) 8.3(6) 3_555 3_555 3_555
P(1) Ru(1) C(11) C(10) -113.4(4) 3_555 3_555 .
C(11) Ru(1) P(1) C(1) -169.6(3) 3_555 3_555 3_555
C(11) Ru(1) P(1) C(6) 64.4(3) 3_555 3_555 3_555
C(11) Ru(1) P(1) C(8) -53.8(3) 3_555 3_555 3_555
P(1) Ru(1) C(12) C(11) -106.5(4) 3_555 . .
P(1) Ru(1) C(12) C(15) 132.0(5) 3_555 . .
P(1) Ru(1) C(12) C(12) 9.3(5) 3_555 . 3_555
C(12) Ru(1) P(1) C(1) -144.1(4) . 3_555 3_555
C(12) Ru(1) P(1) C(6) 89.8(4) . 3_555 3_555
C(12) Ru(1) P(1) C(8) -28.3(4) . 3_555 3_555
P(1) Ru(1) C(12) C(11) -58.9(4) 3_555 3_555 3_555
P(1) Ru(1) C(12) C(15) 62.5(6) 3_555 3_555 3_555
P(1) Ru(1) C(12) C(12) -174.8(3) 3_555 3_555 .
C(12) Ru(1) P(1) C(1) -138.2(3) 3_555 3_555 3_555
C(12) Ru(1) P(1) C(6) 95.7(3) 3_555 3_555 3_555
C(12) Ru(1) P(1) C(8) -22.4(3) 3_555 3_555 3_555
P(1) Ru(1) C(16) C(17) -132.70(5) 3_555 . .
C(16) Ru(1) P(1) C(1) -43.8(3) . 3_555 3_555
C(16) Ru(1) P(1) C(6) -169.9(3) . 3_555 3_555
C(16) Ru(1) P(1) C(8) 72.0(3) . 3_555 3_555
C(10) Ru(1) C(11) C(12) 117.6(6) . . .
C(10) Ru(1) C(11) C(14) -121.7(8) . . .
C(11) Ru(1) C(10) C(13) 121.9(4) . . .
C(11) Ru(1) C(10) C(11) -116.2(7) . . 3_555
C(10) Ru(1) C(11) C(12) -117.6(6) . 3_555 3_555
C(10) Ru(1) C(11) C(14) 121.7(8) . 3_555 3_555
C(11) Ru(1) C(10) C(11) 116.2(7) 3_555 . .
C(11) Ru(1) C(10) C(13) -121.9(4) 3_555 . .
C(10) Ru(1) C(12) C(11) -36.0(3) . . .
C(10) Ru(1) C(12) C(15) -157.4(6) . . .
C(10) Ru(1) C(12) C(12) 79.9(3) . . 3_555
C(12) Ru(1) C(10) C(11) 37.9(4) . . .
C(12) Ru(1) C(10) C(13) 159.9(2) . . .
C(12) Ru(1) C(10) C(11) -78.2(4) . . 3_555
C(10) Ru(1) C(12) C(11) 36.0(3) . 3_555 3_555
C(10) Ru(1) C(12) C(15) 157.4(6) . 3_555 3_555
C(10) Ru(1) C(12) C(12) -79.9(3) . 3_555 .
C(12) Ru(1) C(10) C(11) 78.2(4) 3_555 . .
C(12) Ru(1) C(10) C(13) -159.9(2) 3_555 . .
C(12) Ru(1) C(10) C(11) -37.9(4) 3_555 . 3_555
C(16) Ru(1) C(10) C(11) 58.1(4) . . .
C(16) Ru(1) C(10) C(11) -58.1(4) . . 3_555
C(11) Ru(1) C(11) C(12) -80.2(4) . 3_555 3_555
C(11) Ru(1) C(11) C(14) 159.1(7) . 3_555 3_555
C(11) Ru(1) C(11) C(10) 37.4(4) . 3_555 .
C(11) Ru(1) C(11) C(10) -37.4(4) 3_555 . .
C(11) Ru(1) C(11) C(12) 80.2(4) 3_555 . .
C(11) Ru(1) C(11) C(14) -159.1(7) 3_555 . .
C(11) Ru(1) C(12) C(15) -121.4(8) . . .
C(11) Ru(1) C(12) C(12) 115.9(5) . . 3_555
C(12) Ru(1) C(11) C(10) -117.6(6) . . .
C(12) Ru(1) C(11) C(14) 120.7(8) . . .
C(11) Ru(1) C(12) C(11) 76.8(4) . 3_555 3_555
C(11) Ru(1) C(12) C(15) -161.7(7) . 3_555 3_555
C(11) Ru(1) C(12) C(12) -39.0(3) . 3_555 .
C(12) Ru(1) C(11) C(10) -81.0(4) 3_555 . .
C(12) Ru(1) C(11) C(12) 36.6(3) 3_555 . .
C(12) Ru(1) C(11) C(14) 157.2(7) 3_555 . .
C(11) Ru(1) C(16) C(17) 37.2(2) . . .
C(16) Ru(1) C(11) C(10) -151.2(4) . . .
C(16) Ru(1) C(11) C(12) -33.6(5) . . .
C(16) Ru(1) C(11) C(14) 87.1(6) . . .
C(11) Ru(1) C(12) C(11) -76.8(4) 3_555 . .
C(11) Ru(1) C(12) C(15) 161.7(7) 3_555 . .
C(11) Ru(1) C(12) C(12) 39.0(3) 3_555 . 3_555
C(12) Ru(1) C(11) C(12) -36.6(3) . 3_555 3_555
C(12) Ru(1) C(11) C(14) -157.2(7) . 3_555 3_555
C(12) Ru(1) C(11) C(10) 81.0(4) . 3_555 .
C(11) Ru(1) C(12) C(15) 121.4(8) 3_555 3_555 3_555
C(11) Ru(1) C(12) C(12) -115.9(5) 3_555 3_555 .
C(12) Ru(1) C(11) C(14) -120.7(8) 3_555 3_555 3_555
C(12) Ru(1) C(11) C(10) 117.6(6) 3_555 3_555 .
C(11) Ru(1) C(16) C(17) -37.2(2) 3_555 . .
C(16) Ru(1) C(11) C(12) 33.6(5) . 3_555 3_555
C(16) Ru(1) C(11) C(14) -87.1(6) . 3_555 3_555
C(16) Ru(1) C(11) C(10) 151.2(4) . 3_555 .
C(12) Ru(1) C(12) C(11) 115.9(5) . 3_555 3_555
C(12) Ru(1) C(12) C(15) -122.7(7) . 3_555 3_555
C(12) Ru(1) C(12) C(11) -115.9(5) 3_555 . .
C(12) Ru(1) C(12) C(15) 122.7(7) 3_555 . .
C(12) Ru(1) C(16) C(17) 17.56(18) . . .
C(16) Ru(1) C(12) C(11) 153.2(4) . . .
C(16) Ru(1) C(12) C(15) 31.8(6) . . .
C(16) Ru(1) C(12) C(12) -90.9(3) . . 3_555
C(12) Ru(1) C(16) C(17) -17.56(18) 3_555 . .
C(16) Ru(1) C(12) C(11) -153.2(4) . 3_555 3_555
C(16) Ru(1) C(12) C(15) -31.8(6) . 3_555 3_555
C(16) Ru(1) C(12) C(12) 90.9(3) . 3_555 .
Ru(1) P(1) C(1) Hf(1) 54.2(4) . . .
Ru(1) P(1) C(1) C(2) -44.1(7) . . .
Ru(1) P(1) C(1) C(5) 151.1(5) . . .
Ru(1) P(1) C(6) C(7) 146.8(4) . . .
Ru(1) P(1) C(8) C(9) 59.5(5) . . .
C(1) P(1) C(6) C(7) -77.4(6) . . .
C(6) P(1) C(1) Hf(1) -76.5(4) . . .
C(6) P(1) C(1) C(2) -174.8(6) . . .
C(6) P(1) C(1) C(5) 20.4(7) . . .
C(1) P(1) C(8) C(9) -71.0(5) . . .
C(8) P(1) C(1) Hf(1) 177.4(4) . . .
C(8) P(1) C(1) C(2) 79.2(7) . . .
C(8) P(1) C(1) C(5) -85.6(6) . . .
C(6) P(1) C(8) C(9) -176.5(5) . . .
C(8) P(1) C(6) C(7) 23.6(6) . . .
Hf(1) C(1) C(2) C(3) 64.9(5) . . .
Hf(1) C(1) C(5) C(4) -66.7(5) . . .
P(1) C(1) C(2) Hf(1) 126.2(6) . . .
P(1) C(1) C(2) C(3) -168.9(6) . . .
P(1) C(1) C(5) Hf(1) -125.6(5) . . .
P(1) C(1) C(5) C(4) 167.7(5) . . .
C(2) C(1) C(5) Hf(1) 67.4(5) . . .
C(2) C(1) C(5) C(4) 0.7(8) . . .
C(5) C(1) C(2) Hf(1) -66.8(4) . . .
C(5) C(1) C(2) C(3) -1.8(8) . . .
Hf(1) C(2) C(3) C(4) 66.8(6) . . .
C(1) C(2) C(3) Hf(1) -64.5(5) . . .
C(1) C(2) C(3) C(4) 2.3(9) . . .
Hf(1) C(3) C(4) C(5) 65.1(5) . . .
C(2) C(3) C(4) Hf(1) -66.9(6) . . .
C(2) C(3) C(4) C(5) -1.8(9) . . .
Hf(1) C(4) C(5) C(1) 65.5(5) . . .
C(3) C(4) C(5) Hf(1) -64.8(6) . . .
C(3) C(4) C(5) C(1) 0.7(8) . . .
Ru(1) C(10) C(11) C(12) -61.7(4) . . .
Ru(1) C(10) C(11) C(14) 130.4(6) . . .
Ru(1) C(10) C(11) C(12) 61.7(4) . 3_555 3_555
Ru(1) C(10) C(11) C(14) -130.4(6) . 3_555 3_555
C(11) C(10) C(11) Ru(1) -63.4(5) . 3_555 .
C(11) C(10) C(11) C(12) -1.7(8) . 3_555 3_555
C(11) C(10) C(11) C(14) 166.2(6) . 3_555 3_555
C(11) C(10) C(11) Ru(1) 63.4(5) 3_555 . .
C(11) C(10) C(11) C(12) 1.7(8) 3_555 . .
C(11) C(10) C(11) C(14) -166.2(6) 3_555 . .
C(13) C(10) C(11) Ru(1) -131.4(9) . . .
C(13) C(10) C(11) C(12) 167.0(8) . . .
C(13) C(10) C(11) C(14) -0.9(13) . . .
C(13) C(10) C(11) Ru(1) 131.4(9) . 3_555 .
C(13) C(10) C(11) C(12) -167.0(8) . 3_555 3_555
C(13) C(10) C(11) C(14) 0.9(13) . 3_555 3_555
Ru(1) C(11) C(12) C(15) 122.6(6) . . .
Ru(1) C(11) C(12) C(12) -64.2(4) . . 3_555
C(10) C(11) C(12) Ru(1) 63.2(5) . . .
C(10) C(11) C(12) C(15) -174.2(6) . . .
C(10) C(11) C(12) C(12) -1.1(7) . . 3_555
C(14) C(11) C(12) Ru(1) -129.0(6) . . .
C(14) C(11) C(12) C(15) -6.4(10) . . .
C(14) C(11) C(12) C(12) 166.7(6) . . 3_555
Ru(1) C(12) C(12) C(11) -64.1(4) . 3_555 3_555
Ru(1) C(12) C(12) C(15) 122.8(6) . 3_555 3_555
C(11) C(12) C(12) Ru(1) 64.1(4) . 3_555 .
C(11) C(12) C(12) C(15) -173.1(5) . 3_555 3_555
C(15) C(12) C(12) Ru(1) -122.8(6) . 3_555 .
C(15) C(12) C(12) C(11) 173.1(5) . 3_555 3_555
C(17) C(18) C(19) C(20) 90.2(7) . . .
C(17) C(18) C(19) C(20) -90.2(7) . . 3_555
C(23) C(18) C(19) C(20) -89.8(7) . . .
C(23) C(18) C(19) C(20) 89.8(7) . . 3_555
C(18) C(19) C(20) C(21) -179.3(7) . . .
C(18) C(19) C(20) C(21) 179.3(7) . 3_555 3_555
C(20) C(19) C(20) C(21) -1.1(12) . 3_555 3_555
C(20) C(19) C(20) C(21) 1.1(12) 3_555 . .
C(19) C(20) C(21) C(22) -1.3(11) . . .
C(20) C(21) C(22) C(21) 1.4(13) . . 3_555
C(30) C(29) C(34) C(33) 0.3(8) . . .
C(34) C(29) C(30) C(31) 1.1(10) . . .
C(30) C(29) B(1) C(29) -93.2(8) . . 3_555
C(30) C(29) B(1) C(37) 33.1(9) . . .
C(30) C(29) B(1) C(42) 148.1(6) . . .
B(1) C(29) C(30) C(31) 176.4(6) . . .
C(34) C(29) B(1) C(29) 81.9(8) . . 3_555
C(34) C(29) B(1) C(37) -151.8(6) . . .
C(34) C(29) B(1) C(42) -36.8(9) . . .
B(1) C(29) C(34) C(33) -175.1(6) . . .
C(29) C(30) C(31) C(32) -0.4(10) . . .
C(29) C(30) C(31) C(35) 178.9(7) . . .
C(30) C(31) C(32) C(33) -1.6(11) . . .
C(30) C(31) C(35) F(4) -160.7(7) . . .
C(30) C(31) C(35) F(5) 82.6(9) . . .
C(30) C(31) C(35) F(6) -35.5(11) . . .
C(32) C(31) C(35) F(4) 18.7(11) . . .
C(32) C(31) C(35) F(5) -98.0(9) . . .
C(32) C(31) C(35) F(6) 143.9(8) . . .
C(35) C(31) C(32) C(33) 179.0(7) . . .
C(31) C(32) C(33) C(34) 2.9(11) . . .
C(31) C(32) C(33) C(36) -179.9(6) . . .
C(32) C(33) C(34) C(29) -2.3(11) . . .
C(32) C(33) C(36) F(1) 134.0(8) . . .
C(32) C(33) C(36) F(2) -119.7(9) . . .
C(32) C(33) C(36) F(3) -0.7(14) . . .
C(34) C(33) C(36) F(1) -48.9(11) . . .
C(34) C(33) C(36) F(2) 57.5(12) . . .
C(34) C(33) C(36) F(3) 176.4(9) . . .
C(36) C(33) C(34) C(29) -179.4(8) . . .
C(38) C(37) C(38) C(39) -1.2(10) . 3_555 3_555
C(38) C(37) C(38) C(39) 1.2(10) 3_555 . .
C(38) C(37) B(1) C(29) 33.4(11) . . .
C(38) C(37) B(1) C(29) 155.7(6) . . 3_555
C(38) C(37) B(1) C(42) -85.4(7) . . .
B(1) C(37) C(38) C(39) 172.6(7) . . .
C(38) C(37) B(1) C(29) -155.7(6) 3_555 . .
C(38) C(37) B(1) C(29) -33.4(11) 3_555 . 3_555
C(38) C(37) B(1) C(42) 85.4(7) 3_555 . .
B(1) C(37) C(38) C(39) -172.6(7) . 3_555 3_555
C(37) C(38) C(39) C(40) -0.9(10) . . .
C(37) C(38) C(39) C(41) -177.9(7) . . .
C(38) C(39) C(40) C(39) 0.4(7) . . 3_555
C(38) C(39) C(41) F(7) -131.9(6) . . .
C(38) C(39) C(41) F(8) -18.5(10) . . .
C(38) C(39) C(41) F(9) 104.2(8) . . .
C(40) C(39) C(41) F(7) 51.0(9) . . .
C(40) C(39) C(41) F(8) 164.4(7) . . .
C(40) C(39) C(41) F(9) -72.9(10) . . .
C(41) C(39) C(40) C(39) 177.6(7) . . 3_555
C(43) C(42) C(43) C(44) 0.6(8) . 3_555 3_555
C(43) C(42) C(43) C(44) -0.6(8) 3_555 . .
C(43) C(42) B(1) C(29) -34.3(10) . . .
C(43) C(42) B(1) C(29) -151.1(6) . . 3_555
C(43) C(42) B(1) C(37) 87.3(7) . . .
B(1) C(42) C(43) C(44) -175.5(7) . . .
C(43) C(42) B(1) C(29) 151.1(6) 3_555 . .
C(43) C(42) B(1) C(29) 34.3(10) 3_555 . 3_555
C(43) C(42) B(1) C(37) -87.3(7) 3_555 . .
B(1) C(42) C(43) C(44) 175.5(7) . 3_555 3_555
C(42) C(43) C(44) C(45) -1.2(10) . . .
C(42) C(43) C(44) C(46) 179.9(5) . . .
C(43) C(44) C(45) C(44) 2.9(11) . . 3_555
C(43) C(44) C(46) F(10) -173.7(5) . . .
C(43) C(44) C(46) F(11) 64.8(7) . . .
C(43) C(44) C(46) F(12) -53.8(8) . . .
C(45) C(44) C(46) F(10) 7.3(9) . . .
C(45) C(44) C(46) F(11) -114.2(7) . . .
C(45) C(44) C(46) F(12) 127.2(7) . . .
C(46) C(44) C(45) C(44) -178.2(6) . . 3_555
